data_3500061
loop_
_publ_author_name
'Armel Le Bail'

_publ_section_title
;
 Rietveld refinement of the crystal structure of PbGaF5 in the BaTiF5
 structure type, I4/m
;
_journal_name_full 'Personal communication to COD'
_journal_year 2016
_chemical_compound_source
;
Solid state synthesis
;
_chemical_formula_sum 'F5 Ga Pb'
_chemical_formula_weight 371.915
_space_group_IT_number 87
_symmetry_cell_setting tetragonal
_symmetry_Int_Tables_number 87
_symmetry_space_group_name_Hall '-I 4'
_symmetry_space_group_name_H-M 'I 4/m'
_cell_angle_alpha 90.00000
_cell_angle_beta 90.00000
_cell_angle_gamma 90.00000
_cell_formula_units_Z 16
_cell_length_a 14.4782(7)
_cell_length_b 14.4782(7)
_cell_length_c 7.3210(4)
_cell_measurement_temperature 295
_cell_volume 1534.62(13)
_computing_structure_refinement FULLPROF
_diffrn_ambient_temperature 295
_diffrn_radiation_monochromator graphite
_diffrn_radiation_probe x-ray
_diffrn_radiation_type CuK\a
_diffrn_radiation_wavelength 1.54184
_exptl_absorpt_coefficient_mu 93.292
_exptl_crystal_density_diffrn 6.439
_exptl_crystal_F_000 2528
_pd_meas_2theta_range_inc 0.020000
_pd_meas_2theta_range_max 105.48000
_pd_meas_2theta_range_min 4.50000
_pd_meas_number_of_points 5050
_pd_proc_2theta_range_inc 0.020000
_pd_proc_2theta_range_max 105.5953
_pd_proc_2theta_range_min 4.6153
_pd_proc_ls_prof_R_factor 7.5443
_pd_proc_ls_prof_wR_expected 1.4361
_pd_proc_ls_prof_wR_factor 10.0808
_pd_proc_wavelength 1.540560
_refine_ls_number_parameters 62
_refine_ls_number_reflns 1118
_refine_ls_number_restraints 0
_refine_ls_R_I_factor 4.1293
_cod_data_source_file pbgaf5.cif
_cod_data_source_block PbGaF5
_cod_original_cell_volume 1534.63(14)
_cod_database_code 3500061
_pd_proc_ls_prof_cr_factor 11.5455
_pd_proc_ls_prof_cwr_factor 13.9290
_pd_proc_ls_prof_cwr_expected 1.9844
_pd_proc_ls_prof_chi2 49.2722
_pd_proc_ls_prof_echi2 49.2722

loop_
_publ_manuscript_incl_extra_item
_publ_manuscript_incl_extra_info
_publ_manuscript_incl_extra_defn
'_pd_proc_ls_prof_cR_factor' 'Prof. R-factor CORRECTED for background' no
'_pd_proc_ls_prof_cwR_factor' 'wProf.R-factor CORRECTED for background' no
'_pd_proc_ls_prof_cwR_expected' 'wProf.Expected CORRECTED for background' no
'_pd_proc_ls_prof_chi2' 'Chi-square for all considered points' no
'_pd_proc_ls_prof_echi2' 'Chi-2 for points with Bragg contribution' no

loop_
_symmetry_equiv_pos_as_xyz
x,y,z
-y,x,z
-x,-y,z
y,-x,z
-x,-y,-z
y,-x,-z
x,y,-z
-y,x,-z
x+1/2,y+1/2,z+1/2
-y+1/2,x+1/2,z+1/2
-x+1/2,-y+1/2,z+1/2
y+1/2,-x+1/2,z+1/2
-x+1/2,-y+1/2,-z+1/2
y+1/2,-x+1/2,-z+1/2
x+1/2,y+1/2,-z+1/2
-y+1/2,x+1/2,-z+1/2

loop_
_atom_site_label
_atom_site_fract_x
_atom_site_fract_y
_atom_site_fract_z
_atom_site_U_iso_or_equiv
_atom_site_occupancy
_atom_site_adp_type
_atom_site_type_symbol
Pb1 0.24834(16) 0.07410(16) 0.00000 0.0107(11) 1.00000 Uiso Pb
Pb2 0.28165(16) 0.55282(15) 0.00000 0.0080(9) 1.00000 Uiso Pb
Ga1 0.00000 0.00000 0.2131(16) 0.011(3) 1.00000 Uiso Ga
Ga2 0.00000 0.50000 0.00000 0.010(3) 1.00000 Uiso Ga
Ga3 0.1662(5) 0.3158(5) 0.00000 0.0047(16) 1.00000 Uiso Ga
F1 0.1095(12) 0.2395(13) 0.172(3) 0.009(3) 1.00000 Uiso F
F2 0.2115(12) 0.3943(12) 0.172(2) 0.009(3) 1.00000 Uiso F
F3 0.118(2) 0.052(3) 0.241(5) 0.009(3) 0.50000 Uiso F
F4 0.1087(18) 0.5667(17) 0.00000 0.009(3) 1.00000 Uiso F
F5 0.00000 0.50000 0.25000 0.009(3) 1.00000 Uiso F
F6 0.056(2) 0.387(2) 0.056(4) 0.009(3) 0.50000 Uiso F
F7 0.272(2) 0.2443(18) 0.00000 0.009(3) 1.00000 Uiso F
F8 0.087(2) 0.051(3) 0.360(4) 0.009(3) 0.50000 Uiso F
F9 0.080(3) 0.053(4) 0.00000 0.009(3) 0.50000 Uiso F

loop_
_atom_type_symbol
_atom_type_scat_Cromer_Mann_a1
_atom_type_scat_Cromer_Mann_b1
_atom_type_scat_Cromer_Mann_a2
_atom_type_scat_Cromer_Mann_b2
_atom_type_scat_Cromer_Mann_a3
_atom_type_scat_Cromer_Mann_b3
_atom_type_scat_Cromer_Mann_a4
_atom_type_scat_Cromer_Mann_b4
_atom_type_scat_Cromer_Mann_c
_atom_type_scat_dispersion_real
_atom_type_scat_dispersion_imag
_atom_type_scat_source
Pb 31.06170 0.69020 13.06370 2.35760 18.44200 8.61800 5.96960 47.25790 13.41180 -4.81800 8.50500 International_Tables_for_Crystallography_Vol.C(1991)_Tables_6.1.1.4_and_6.1.1.5
Ga 15.23540 3.06690 6.70060 0.24120 4.35910 10.78050 2.96230 61.41350 1.71890 -1.35400 0.77700 International_Tables_for_Crystallography_Vol.C(1991)_Tables_6.1.1.4_and_6.1.1.5
F 3.53920 10.28250 2.64120 4.29440 1.51700 0.26150 1.02430 26.14760 0.27760 0.06900 0.05300 International_Tables_for_Crystallography_Vol.C(1991)_Tables_6.1.1.4_and_6.1.1.5

loop_
_geom_angle_atom_site_label_1
_geom_angle_atom_site_label_2
_geom_angle_atom_site_label_3
_geom_angle
_geom_angle_site_symmetry_1
_geom_angle_site_symmetry_3
F1 Pb1 F1 117.1(10) 1_555 4_555
F1 Pb1 F1 140.8(11) 1_555 6_555
F1 Pb1 F2 111.4(10) 1_555 11_554
F1 Pb1 F2 69.6(7) 1_555 13_555
F1 Pb1 F3 53.3(12) 1_555 1_555
F1 Pb1 F3 84.7(14) 1_555 7_555
F1 Pb1 F4 117.1(12) 1_555 2_655
F1 Pb1 F6 148.9(14) 1_555 4_555
F1 Pb1 F6 165.0(14) 1_555 6_555
F1 Pb1 F7 51.6(9) 1_555 1_555
F1 Pb1 F9 59.8(16) 1_555 1_555
F1 Pb1 F1 50.6(7) 4_555 6_555
F1 Pb1 F1 140.8(11) 4_555 7_555
F1 Pb1 F2 125.7(11) 4_555 11_554
F1 Pb1 F2 76.5(8) 4_555 13_555
F1 Pb1 F3 64.4(13) 4_555 1_555
F1 Pb1 F3 98.5(16) 4_555 7_555
F1 Pb1 F4 102.0(12) 4_555 2_655
F1 Pb1 F6 50.0(9) 4_555 4_555
F1 Pb1 F6 58.9(10) 4_555 6_555
F1 Pb1 F7 154.2(15) 4_555 1_555
F1 Pb1 F9 81.1(18) 4_555 1_555
F1 Pb1 F1 117.1(10) 6_555 7_555
F1 Pb1 F2 76.5(8) 6_555 11_554
F1 Pb1 F2 125.7(11) 6_555 13_555
F1 Pb1 F3 98.5(16) 6_555 1_555
F1 Pb1 F3 64.4(13) 6_555 7_555
F1 Pb1 F4 102.0(12) 6_555 2_655
F1 Pb1 F6 58.9(10) 6_555 4_555
F1 Pb1 F6 50.0(9) 6_555 6_555
F1 Pb1 F7 154.2(15) 6_555 1_555
F1 Pb1 F9 81.1(18) 6_555 1_555
F1 Pb1 F2 69.6(7) 7_555 11_554
F1 Pb1 F2 111.4(10) 7_555 13_555
F1 Pb1 F3 84.7(14) 7_555 1_555
F1 Pb1 F3 53.3(12) 7_555 7_555
F1 Pb1 F4 117.1(12) 7_555 2_655
F1 Pb1 F6 165.0(14) 7_555 4_555
F1 Pb1 F6 148.9(14) 7_555 6_555
F1 Pb1 F7 51.6(9) 7_555 1_555
F1 Pb1 F9 59.8(16) 7_555 1_555
F2 Pb1 F2 145.8(10) 11_554 13_555
F2 Pb1 F3 146.9(18) 11_554 1_555
F2 Pb1 F3 62.8(12) 11_554 7_555
F2 Pb1 F4 74.9(9) 11_554 2_655
F2 Pb1 F6 95.6(13) 11_554 4_555
F2 Pb1 F6 79.4(12) 11_554 6_555
F2 Pb1 F7 77.7(10) 11_554 1_555
F2 Pb1 F9 104.6(18) 11_554 1_555
F2 Pb1 F3 62.8(12) 13_555 1_555
F2 Pb1 F3 146.9(18) 13_555 7_555
F2 Pb1 F4 74.9(9) 13_555 2_655
F2 Pb1 F6 79.4(12) 13_555 4_555
F2 Pb1 F6 95.6(13) 13_555 6_555
F2 Pb1 F7 77.7(10) 13_555 1_555
F2 Pb1 F9 104.6(18) 13_555 1_555
F3 Pb1 F3 85.3(19) 1_555 7_555
F3 Pb1 F4 137.3(18) 1_555 2_655
F3 Pb1 F6 109.9(18) 1_555 4_555
F3 Pb1 F6 122.7(19) 1_555 6_555
F3 Pb1 F7 102.8(19) 1_555 1_555
F3 Pb1 F4 137.3(18) 7_555 2_655
F3 Pb1 F6 122.7(19) 7_555 4_555
F3 Pb1 F6 109.9(18) 7_555 6_555
F3 Pb1 F7 102.8(19) 7_555 1_555
F4 Pb1 F6 54.2(11) 2_655 4_555
F4 Pb1 F6 54.2(11) 2_655 6_555
F4 Pb1 F7 71.5(13) 2_655 1_555
F4 Pb1 F9 177(3) 2_655 1_555
F6 Pb1 F7 124.8(17) 4_555 1_555
F6 Pb1 F9 129(2) 4_555 1_555
F6 Pb1 F7 124.8(17) 6_555 1_555
F6 Pb1 F9 129(2) 6_555 1_555
F7 Pb1 F9 105(2) 1_555 1_555
F1 Pb2 F1 139.9(15) 10_554 16_555
F1 Pb2 F2 129.8(12) 10_554 1_555
F1 Pb2 F2 78.3(9) 10_554 7_555
F1 Pb2 F3 56.0(10) 10_554 10_554
F1 Pb2 F3 66.7(13) 10_554 11_554
F1 Pb2 F3 149.7(20) 10_554 13_555
F1 Pb2 F3 123.4(16) 10_554 16_555
F1 Pb2 F4 81.7(11) 10_554 1_555
F1 Pb2 F7 70.2(10) 10_554 4_565
F1 Pb2 F8 71.9(12) 10_554 10_554
F1 Pb2 F8 84.5(15) 10_554 11_554
F1 Pb2 F8 129.5(18) 10_554 13_555
F1 Pb2 F8 114.1(15) 10_554 16_555
F1 Pb2 F2 78.3(9) 16_555 1_555
F1 Pb2 F2 129.8(12) 16_555 7_555
F1 Pb2 F3 123.4(16) 16_555 10_554
F1 Pb2 F3 149.7(20) 16_555 11_554
F1 Pb2 F3 66.7(13) 16_555 13_555
F1 Pb2 F3 56.0(10) 16_555 16_555
F1 Pb2 F4 81.7(11) 16_555 1_555
F1 Pb2 F7 70.2(10) 16_555 4_565
F1 Pb2 F8 114.1(15) 16_555 10_554
F1 Pb2 F8 129.5(18) 16_555 11_554
F1 Pb2 F8 84.5(15) 16_555 13_555
F1 Pb2 F8 71.9(12) 16_555 16_555
F2 Pb2 F2 53.3(6) 1_555 7_555
F2 Pb2 F3 141.0(16) 1_555 10_554
F2 Pb2 F3 92.7(14) 1_555 11_554
F2 Pb2 F3 56.4(11) 1_555 13_555
F2 Pb2 F3 104.3(14) 1_555 16_555
F2 Pb2 F4 72.8(10) 1_555 1_555
F2 Pb2 F7 136.4(14) 1_555 4_565
F2 Pb2 F8 130.6(16) 1_555 10_554
F2 Pb2 F8 88.2(13) 1_555 11_554
F2 Pb2 F8 67.7(12) 1_555 13_555
F2 Pb2 F8 107.9(15) 1_555 16_555
F2 Pb2 F3 104.3(14) 7_555 10_554
F2 Pb2 F3 56.4(11) 7_555 11_554
F2 Pb2 F3 92.7(14) 7_555 13_555
F2 Pb2 F3 141.0(16) 7_555 16_555
F2 Pb2 F4 72.8(10) 7_555 1_555
F2 Pb2 F7 136.4(14) 7_555 4_565
F2 Pb2 F8 107.9(15) 7_555 10_554
F2 Pb2 F8 67.7(12) 7_555 11_554
F2 Pb2 F8 88.2(13) 7_555 13_555
F2 Pb2 F8 130.6(16) 7_555 16_555
F3 Pb2 F3 51.4(14) 10_554 11_554
F3 Pb2 F3 99.7(18) 10_554 13_555
F3 Pb2 F3 72.5(14) 10_554 16_555
F3 Pb2 F4 136.5(17) 10_554 1_555
F3 Pb2 F7 82.5(14) 10_554 4_565
F3 Pb2 F8 52.8(14) 10_554 11_554
F3 Pb2 F8 81.7(17) 10_554 13_555
F3 Pb2 F8 59.5(13) 10_554 16_555
F3 Pb2 F3 84.1(18) 11_554 13_555
F3 Pb2 F3 99.7(18) 11_554 16_555
F3 Pb2 F4 123.7(18) 11_554 1_555
F3 Pb2 F7 129(2) 11_554 4_565
F3 Pb2 F8 51.5(14) 11_554 10_554
F3 Pb2 F8 65.4(15) 11_554 13_555
F3 Pb2 F8 83.7(17) 11_554 16_555
F3 Pb2 F3 51.4(14) 13_555 16_555
F3 Pb2 F4 123.7(18) 13_555 1_555
F3 Pb2 F7 129(2) 13_555 4_565
F3 Pb2 F8 83.7(17) 13_555 10_554
F3 Pb2 F8 65.4(15) 13_555 11_554
F3 Pb2 F8 51.5(14) 13_555 16_555
F3 Pb2 F4 136.5(17) 16_555 1_555
F3 Pb2 F7 82.5(14) 16_555 4_565
F3 Pb2 F8 59.5(13) 16_555 10_554
F3 Pb2 F8 81.7(17) 16_555 11_554
F3 Pb2 F8 52.8(14) 16_555 13_555
F4 Pb2 F7 73.4(13) 1_555 4_565
F4 Pb2 F8 152.6(19) 1_555 10_554
F4 Pb2 F8 140.0(19) 1_555 11_554
F4 Pb2 F8 140.0(19) 1_555 13_555
F4 Pb2 F8 152.6(19) 1_555 16_555
F7 Pb2 F8 90.5(16) 4_565 10_554
F7 Pb2 F8 135(2) 4_565 11_554
F7 Pb2 F8 135(2) 4_565 13_555
F7 Pb2 F8 90.5(16) 4_565 16_555
F8 Pb2 F8 45.8(14) 10_554 11_554
F8 Pb2 F8 66.5(16) 10_554 13_555
F8 Pb2 F8 45.0(11) 10_554 16_555
F8 Pb2 F8 45.8(13) 11_554 13_555
F8 Pb2 F8 66.5(16) 11_554 16_555
F8 Pb2 F8 45.8(14) 13_555 16_555
Ga1 Ga1 F3 96.2(17) 5_555 1_555
Ga1 Ga1 F3 96.2(20) 5_555 2_555
Ga1 Ga1 F3 96.2(17) 5_555 3_555
Ga1 Ga1 F3 96.2(20) 5_555 4_555
Ga1 Ga1 F8 126.4(18) 5_555 1_555
Ga1 Ga1 F8 126.4(19) 5_555 2_555
Ga1 Ga1 F8 126.4(18) 5_555 3_555
Ga1 Ga1 F8 126.4(19) 5_555 4_555
Ga1 Ga1 F8 155.0(12) 5_555 5_556
Ga1 Ga1 F8 155.0(13) 5_555 6_556
Ga1 Ga1 F8 155.0(12) 5_555 7_556
Ga1 Ga1 F8 155.0(13) 5_555 8_556
F3 Ga1 F3 89(2) 1_555 2_555
F3 Ga1 F3 168(3) 1_555 3_555
F3 Ga1 F3 89(3) 1_555 4_555
F3 Ga1 F8 92(2) 1_555 2_555
F3 Ga1 F8 137(3) 1_555 3_555
F3 Ga1 F8 81(3) 1_555 4_555
F3 Ga1 F8 109(2) 1_555 5_556
F3 Ga1 F8 82(2) 1_555 6_556
F3 Ga1 F8 58.9(16) 1_555 7_556
F3 Ga1 F8 87.1(19) 1_555 8_556
F3 Ga1 F9 55.2(17) 1_555 1_555
F3 Ga1 F9 101(3) 1_555 2_555
F3 Ga1 F9 137(3) 1_555 3_555
F3 Ga1 F9 88(3) 1_555 4_555
F3 Ga1 F3 89(3) 2_555 3_555
F3 Ga1 F3 168(4) 2_555 4_555
F3 Ga1 F8 81(2) 2_555 1_555
F3 Ga1 F8 92(3) 2_555 3_555
F3 Ga1 F8 137(4) 2_555 4_555
F3 Ga1 F8 87(2) 2_555 5_556
F3 Ga1 F8 109(3) 2_555 6_556
F3 Ga1 F8 82(2) 2_555 7_556
F3 Ga1 F8 58.9(19) 2_555 8_556
F3 Ga1 F9 88(3) 2_555 1_555
F3 Ga1 F9 55.2(20) 2_555 2_555
F3 Ga1 F9 101(3) 2_555 3_555
F3 Ga1 F9 137(4) 2_555 4_555
F3 Ga1 F3 89(2) 3_555 4_555
F3 Ga1 F8 137(3) 3_555 1_555
F3 Ga1 F8 81(3) 3_555 2_555
F3 Ga1 F8 92(2) 3_555 4_555
F3 Ga1 F8 58.9(16) 3_555 5_556
F3 Ga1 F8 87.1(19) 3_555 6_556
F3 Ga1 F8 109(2) 3_555 7_556
F3 Ga1 F8 82(2) 3_555 8_556
F3 Ga1 F9 137(3) 3_555 1_555
F3 Ga1 F9 88(3) 3_555 2_555
F3 Ga1 F9 55.2(17) 3_555 3_555
F3 Ga1 F9 101(3) 3_555 4_555
F3 Ga1 F8 92(3) 4_555 1_555
F3 Ga1 F8 137(4) 4_555 2_555
F3 Ga1 F8 81(2) 4_555 3_555
F3 Ga1 F8 82(2) 4_555 5_556
F3 Ga1 F8 58.9(19) 4_555 6_556
F3 Ga1 F8 87(2) 4_555 7_556
F3 Ga1 F8 109(3) 4_555 8_556
F3 Ga1 F9 101(3) 4_555 1_555
F3 Ga1 F9 137(4) 4_555 2_555
F3 Ga1 F9 88(3) 4_555 3_555
F3 Ga1 F9 55.2(20) 4_555 4_555
F8 Ga1 F8 69(2) 1_555 2_555
F8 Ga1 F8 107(3) 1_555 3_555
F8 Ga1 F8 69(3) 1_555 4_555
F8 Ga1 F8 78.7(19) 1_555 5_556
F8 Ga1 F8 57.5(18) 1_555 6_556
F8 Ga1 F8 57.5(16) 1_555 8_556
F8 Ga1 F9 84.7(18) 1_555 1_555
F8 Ga1 F9 118(2) 1_555 2_555
F8 Ga1 F9 168(3) 1_555 3_555
F8 Ga1 F9 114(3) 1_555 4_555
F8 Ga1 F8 69(3) 2_555 3_555
F8 Ga1 F8 107(3) 2_555 4_555
F8 Ga1 F8 57.5(19) 2_555 5_556
F8 Ga1 F8 79(2) 2_555 6_556
F8 Ga1 F8 57.5(17) 2_555 7_556
F8 Ga1 F9 114(2) 2_555 1_555
F8 Ga1 F9 84.7(19) 2_555 2_555
F8 Ga1 F9 118(3) 2_555 3_555
F8 Ga1 F9 168(3) 2_555 4_555
F8 Ga1 F8 69(2) 3_555 4_555
F8 Ga1 F8 57.5(16) 3_555 6_556
F8 Ga1 F8 78.7(19) 3_555 7_556
F8 Ga1 F8 57.5(18) 3_555 8_556
F8 Ga1 F9 168(3) 3_555 1_555
F8 Ga1 F9 114(3) 3_555 2_555
F8 Ga1 F9 84.7(18) 3_555 3_555
F8 Ga1 F9 118(2) 3_555 4_555
F8 Ga1 F8 57.5(17) 4_555 5_556
F8 Ga1 F8 57.5(19) 4_555 7_556
F8 Ga1 F8 79(2) 4_555 8_556
F8 Ga1 F9 118(3) 4_555 1_555
F8 Ga1 F9 168(3) 4_555 2_555
F8 Ga1 F9 114(2) 4_555 3_555
F8 Ga1 F9 84.7(19) 4_555 4_555
F8 Ga1 F8 50.1(10) 5_556 7_556
F8 Ga1 F9 163(2) 5_556 1_555
F8 Ga1 F9 131.4(19) 5_556 2_555
F8 Ga1 F9 113.3(15) 5_556 3_555
F8 Ga1 F9 133.8(18) 5_556 4_555
F8 Ga1 F8 50.1(11) 6_556 8_556
F8 Ga1 F9 133.8(19) 6_556 1_555
F8 Ga1 F9 163(2) 6_556 2_555
F8 Ga1 F9 131.4(17) 6_556 3_555
F8 Ga1 F9 113.3(16) 6_556 4_555
F8 Ga1 F9 113.3(15) 7_556 1_555
F8 Ga1 F9 133.8(18) 7_556 2_555
F8 Ga1 F9 163(2) 7_556 3_555
F8 Ga1 F9 131.4(19) 7_556 4_555
F8 Ga1 F9 131.4(17) 8_556 1_555
F8 Ga1 F9 113.3(16) 8_556 2_555
F8 Ga1 F9 133.8(19) 8_556 3_555
F8 Ga1 F9 163(2) 8_556 4_555
F9 Ga1 F9 56(2) 1_555 2_555
F9 Ga1 F9 83(3) 1_555 3_555
F9 Ga1 F9 56(2) 1_555 4_555
F9 Ga1 F9 56(2) 2_555 3_555
F9 Ga1 F9 83(3) 2_555 4_555
F9 Ga1 F9 56(2) 3_555 4_555
F4 Ga2 F4 180(3) 1_555 3_565
F4 Ga2 F5 90.0(11) 1_555 1_555
F4 Ga2 F5 90.0(11) 1_555 5_565
F4 Ga2 F6 95(2) 1_555 1_555
F4 Ga2 F6 85(2) 1_555 3_565
F4 Ga2 F6 85(2) 1_555 5_565
F4 Ga2 F6 95(2) 1_555 7_555
F4 Ga2 F5 90.0(11) 3_565 1_555
F4 Ga2 F5 90.0(11) 3_565 5_565
F4 Ga2 F6 85(2) 3_565 1_555
F4 Ga2 F6 95(2) 3_565 3_565
F4 Ga2 F6 95(2) 3_565 5_565
F4 Ga2 F6 85(2) 3_565 7_555
F5 Ga2 F5 180.000(13) 1_555 5_565
F5 Ga2 F6 77.3(14) 1_555 1_555
F5 Ga2 F6 77.3(14) 1_555 3_565
F5 Ga2 F6 102.7(17) 1_555 5_565
F5 Ga2 F6 102.7(17) 1_555 7_555
F5 Ga2 F6 102.7(17) 5_565 1_555
F5 Ga2 F6 102.7(17) 5_565 3_565
F5 Ga2 F6 77.3(14) 5_565 5_565
F5 Ga2 F6 77.3(14) 5_565 7_555
F6 Ga2 F6 155(3) 1_555 3_565
F6 Ga2 F6 180(3) 1_555 5_565
F6 Ga2 F6 180(3) 3_565 7_555
F6 Ga2 F6 155(3) 5_565 7_555
F1 Ga3 F1 84.9(16) 1_555 7_555
F1 Ga3 F2 93.5(14) 1_555 1_555
F1 Ga3 F2 175.0(18) 1_555 7_555
F1 Ga3 F6 79.1(17) 1_555 1_555
F1 Ga3 F6 95.5(19) 1_555 7_555
F1 Ga3 F7 91.9(18) 1_555 1_555
F1 Ga3 F2 175.0(18) 7_555 1_555
F1 Ga3 F2 93.5(14) 7_555 7_555
F1 Ga3 F6 95.5(19) 7_555 1_555
F1 Ga3 F6 79.1(17) 7_555 7_555
F1 Ga3 F7 91.9(18) 7_555 1_555
F2 Ga3 F2 87.6(12) 1_555 7_555
F2 Ga3 F6 79.5(17) 1_555 1_555
F2 Ga3 F6 96.4(18) 1_555 7_555
F2 Ga3 F7 92.9(17) 1_555 1_555
F2 Ga3 F6 96.4(18) 7_555 1_555
F2 Ga3 F6 79.5(17) 7_555 7_555
F2 Ga3 F7 92.9(17) 7_555 1_555
F6 Ga3 F7 168(3) 1_555 1_555
F6 Ga3 F7 168(3) 7_555 1_555
Pb1 F1 Pb1 114.2(5) 1_555 2_555
Pb1 F1 Pb2 117.2(6) 1_555 12_455
Pb1 F1 Ga3 84.6(8) 1_555 1_555
Pb1 F1 F1 68.1(9) 1_555 7_555
Pb1 F1 F2 105.4(8) 1_555 1_555
Pb1 F1 F2 145.3(8) 1_555 14_455
Pb1 F1 F3 49.0(12) 1_555 1_555
Pb1 F1 F3 96.4(12) 1_555 2_555
Pb1 F1 F4 148.6(9) 1_555 12_455
Pb1 F1 F6 133.3(14) 1_555 1_555
Pb1 F1 F6 118.7(12) 1_555 7_555
Pb1 F1 F7 46.9(9) 1_555 1_555
Pb1 F1 F7 90.8(7) 1_555 11_555
Pb1 F1 F8 66.4(11) 1_555 1_555
Pb1 F1 F8 95.5(10) 1_555 2_555
Pb1 F1 Pb2 96.7(6) 2_555 12_455
Pb1 F1 Ga3 94.8(8) 2_555 1_555
Pb1 F1 F1 64.7(9) 2_555 7_555
Pb1 F1 F2 117.4(9) 2_555 1_555
Pb1 F1 F2 148.1(8) 2_555 13_555
Pb1 F1 F2 46.0(6) 2_555 14_455
Pb1 F1 F3 99.3(15) 2_555 1_555
Pb1 F1 F3 52.2(11) 2_555 2_555
Pb1 F1 F4 96.4(7) 2_555 12_455
Pb1 F1 F6 61.5(11) 2_555 1_555
Pb1 F1 F6 57.7(10) 2_555 7_555
Pb1 F1 F7 126.4(13) 2_555 1_555
Pb1 F1 F7 150.1(10) 2_555 11_555
Pb1 F1 F8 97.7(14) 2_555 1_555
Pb1 F1 F8 66.1(10) 2_555 2_555
Pb1 F1 F9 74.5(17) 2_555 1_555
Pb2 F1 Ga3 147.8(8) 12_455 1_555
Pb2 F1 F1 160.0(13) 12_455 7_555
Pb2 F1 F2 106.1(9) 12_455 1_555
Pb2 F1 F2 82.1(8) 12_455 13_555
Pb2 F1 F2 54.1(7) 12_455 14_455
Pb2 F1 F3 74.0(15) 12_455 1_555
Pb2 F1 F3 61.1(12) 12_455 2_555
Pb2 F1 F4 48.6(8) 12_455 12_455
Pb2 F1 F6 109.4(15) 12_455 1_555
Pb2 F1 F6 124.0(14) 12_455 7_555
Pb2 F1 F7 136.8(11) 12_455 1_555
Pb2 F1 F7 55.5(9) 12_455 11_555
Pb2 F1 F8 55.9(13) 12_455 1_555
Pb2 F1 F8 48.7(10) 12_455 2_555
Pb2 F1 F9 103.9(16) 12_455 1_555
Ga3 F1 F1 47.5(11) 1_555 7_555
Ga3 F1 F2 103.1(10) 1_555 13_555
Ga3 F1 F2 120.5(11) 1_555 14_455
Ga3 F1 F3 133(2) 1_555 1_555
Ga3 F1 F3 144(2) 1_555 2_555
Ga3 F1 F4 100.3(9) 1_555 12_455
Ga3 F1 F6 51.9(13) 1_555 1_555
Ga3 F1 F7 104.2(9) 1_555 11_555
Ga3 F1 F8 151(2) 1_555 1_555
Ga3 F1 F8 159.1(19) 1_555 2_555
Ga3 F1 F9 108(3) 1_555 1_555
F1 F1 F2 90.0(12) 7_555 1_555
F1 F1 F2 109.4(12) 7_555 13_555
F1 F1 F2 109.7(12) 7_555 14_455
F1 F1 F3 100.5(19) 7_555 1_555
F1 F1 F3 99.8(17) 7_555 2_555
F1 F1 F4 136.4(12) 7_555 12_455
F1 F1 F6 69.5(14) 7_555 1_555
F1 F1 F6 53.7(12) 7_555 7_555
F1 F1 F7 61.9(12) 7_555 1_555
F1 F1 F7 144.2(13) 7_555 11_555
F1 F1 F8 116.6(18) 7_555 1_555
F1 F1 F8 113.2(16) 7_555 2_555
F1 F1 F9 65.3(18) 7_555 1_555
F2 F1 F2 93.2(10) 1_555 13_555
F2 F1 F2 109.3(10) 1_555 14_455
F2 F1 F3 143(2) 1_555 1_555
F2 F1 F3 158.1(19) 1_555 2_555
F2 F1 F4 63.2(9) 1_555 12_455
F2 F1 F6 56.0(12) 1_555 1_555
F2 F1 F6 61.2(11) 1_555 7_555
F2 F1 F7 59.6(11) 1_555 1_555
F2 F1 F7 67.4(9) 1_555 11_555
F2 F1 F8 143.1(20) 1_555 1_555
F2 F1 F8 153.5(17) 1_555 2_555
F2 F1 F9 146(3) 1_555 1_555
F2 F1 F2 134.4(10) 13_555 14_455
F2 F1 F3 49.5(12) 13_555 1_555
F2 F1 F3 101.8(13) 13_555 2_555
F2 F1 F4 105.9(10) 13_555 12_455
F2 F1 F6 148.8(16) 13_555 1_555
F2 F1 F6 146.3(15) 13_555 7_555
F2 F1 F7 60.4(9) 13_555 1_555
F2 F1 F7 48.5(8) 13_555 11_555
F2 F1 F8 55.2(11) 13_555 1_555
F2 F1 F8 90.8(11) 13_555 2_555
F2 F1 F9 74.9(14) 13_555 1_555
F2 F1 F3 100.6(16) 14_455 1_555
F2 F1 F3 49.0(11) 14_455 2_555
F2 F1 F4 56.3(8) 14_455 12_455
F2 F1 F6 68.9(12) 14_455 1_555
F2 F1 F6 77.8(11) 14_455 7_555
F2 F1 F7 164.3(14) 14_455 1_555
F2 F1 F7 104.0(12) 14_455 11_555
F2 F1 F8 86.4(14) 14_455 1_555
F2 F1 F8 52.3(10) 14_455 2_555
F2 F1 F9 101.4(18) 14_455 1_555
F3 F1 F3 54.7(15) 1_555 2_555
F3 F1 F4 121.8(19) 1_555 12_455
F3 F1 F6 161(3) 1_555 1_555
F3 F1 F6 150(2) 1_555 7_555
F3 F1 F7 94.2(18) 1_555 1_555
F3 F1 F7 84.5(17) 1_555 11_555
F3 F1 F8 48.4(14) 1_555 2_555
F3 F1 F4 97.0(16) 2_555 12_455
F3 F1 F6 109(2) 2_555 1_555
F3 F1 F6 109.5(19) 2_555 7_555
F3 F1 F7 142.2(19) 2_555 1_555
F3 F1 F7 111.4(16) 2_555 11_555
F3 F1 F8 46.7(13) 2_555 1_555
F3 F1 F9 55.1(16) 2_555 1_555
F4 F1 F6 67.0(12) 12_455 1_555
F4 F1 F6 82.8(11) 12_455 7_555
F4 F1 F7 119.3(12) 12_455 1_555
F4 F1 F7 57.9(10) 12_455 11_555
F4 F1 F8 104.2(17) 12_455 1_555
F4 F1 F8 90.5(14) 12_455 2_555
F4 F1 F9 151(2) 12_455 1_555
F6 F1 F7 95.4(17) 1_555 1_555
F6 F1 F7 113.5(16) 1_555 11_555
F6 F1 F8 155(2) 1_555 1_555
F6 F1 F8 119(2) 1_555 2_555
F6 F1 F9 127(3) 1_555 1_555
F6 F1 F7 86.7(15) 7_555 1_555
F6 F1 F7 125.4(15) 7_555 11_555
F6 F1 F8 155(2) 7_555 1_555
F6 F1 F8 122.0(18) 7_555 2_555
F6 F1 F9 113(2) 7_555 1_555
F7 F1 F7 82.5(9) 1_555 11_555
F7 F1 F8 109.1(17) 1_555 1_555
F7 F1 F8 142.2(17) 1_555 2_555
F7 F1 F9 87(2) 1_555 1_555
F7 F1 F8 76.6(15) 11_555 1_555
F7 F1 F8 96.7(14) 11_555 2_555
F7 F1 F9 119.5(18) 11_555 1_555
F8 F1 F9 51.4(14) 1_555 1_555
F8 F1 F9 60.2(14) 2_555 1_555
Pb1 F2 Pb2 101.3(5) 11_555 1_555
Pb1 F2 Ga3 149.2(7) 11_555 1_555
Pb1 F2 F1 106.2(9) 11_555 1_555
Pb1 F2 F1 67.0(7) 11_555 13_555
Pb1 F2 F1 57.5(7) 11_555 16_555
Pb1 F2 F2 162.9(9) 11_555 7_555
Pb1 F2 F3 60.3(11) 11_555 13_555
Pb1 F2 F4 110.2(8) 11_555 1_555
Pb1 F2 F4 55.6(7) 11_555 12_455
Pb1 F2 F5 88.1(4) 11_555 1_555
Pb1 F2 F6 124.1(15) 11_555 1_555
Pb1 F2 F6 139.6(14) 11_555 7_555
Pb1 F2 F6 53.8(9) 11_555 16_555
Pb1 F2 F7 121.7(9) 11_555 1_555
Pb1 F2 F7 50.8(7) 11_555 11_555
Pb1 F2 F8 78.7(11) 11_555 13_555
Pb2 F2 Ga3 109.3(7) 1_555 1_555
Pb2 F2 F1 151.8(10) 1_555 1_555
Pb2 F2 F1 109.7(8) 1_555 13_555
Pb2 F2 F1 47.5(6) 1_555 16_555
Pb2 F2 F2 63.4(7) 1_555 7_555
Pb2 F2 F3 62.2(12) 1_555 13_555
Pb2 F2 F4 49.3(8) 1_555 1_555
Pb2 F2 F4 125.9(8) 1_555 12_455
Pb2 F2 F5 91.9(5) 1_555 1_555
Pb2 F2 F6 102.5(13) 1_555 1_555
Pb2 F2 F6 93.1(12) 1_555 7_555
Pb2 F2 F6 81.4(10) 1_555 16_555
Pb2 F2 F7 109.6(11) 1_555 1_555
Pb2 F2 F7 146.9(9) 1_555 11_555
Pb2 F2 F8 53.4(10) 1_555 13_555
Ga3 F2 F1 98.6(10) 1_555 13_555
Ga3 F2 F1 151.9(12) 1_555 16_555
Ga3 F2 F2 46.2(8) 1_555 7_555
Ga3 F2 F3 133.0(19) 1_555 13_555
Ga3 F2 F4 92.7(12) 1_555 1_555
Ga3 F2 F4 106.0(8) 1_555 12_455
Ga3 F2 F5 94.1(6) 1_555 1_555
Ga3 F2 F6 52.5(12) 1_555 1_555
Ga3 F2 F6 133.4(15) 1_555 16_555
Ga3 F2 F7 99.1(8) 1_555 11_555
Ga3 F2 F8 117.2(17) 1_555 13_555
F1 F2 F1 86.8(10) 1_555 13_555
F1 F2 F1 151.9(12) 1_555 16_555
F1 F2 F2 90.0(11) 1_555 7_555
F1 F2 F3 138.9(18) 1_555 13_555
F1 F2 F4 113.5(13) 1_555 1_555
F1 F2 F4 68.1(9) 1_555 12_455
F1 F2 F5 83.3(8) 1_555 1_555
F1 F2 F6 56.6(12) 1_555 1_555
F1 F2 F6 61.8(12) 1_555 7_555
F1 F2 F6 110.2(13) 1_555 16_555
F1 F2 F7 59.9(11) 1_555 1_555
F1 F2 F7 60.5(9) 1_555 11_555
F1 F2 F8 138.4(17) 1_555 13_555
F1 F2 F1 104.4(9) 13_555 16_555
F1 F2 F2 109.4(10) 13_555 7_555
F1 F2 F3 52.1(12) 13_555 13_555
F1 F2 F4 158.8(12) 13_555 1_555
F1 F2 F4 103.8(10) 13_555 12_455
F1 F2 F5 149.4(8) 13_555 1_555
F1 F2 F6 143.0(16) 13_555 1_555
F1 F2 F6 141.5(15) 13_555 7_555
F1 F2 F6 120.8(12) 13_555 16_555
F1 F2 F7 56.5(9) 13_555 1_555
F1 F2 F7 47.7(7) 13_555 11_555
F1 F2 F8 56.4(11) 13_555 13_555
F1 F2 F2 109.7(11) 16_555 7_555
F1 F2 F3 57.2(12) 16_555 13_555
F1 F2 F4 60.6(8) 16_555 1_555
F1 F2 F4 84.1(9) 16_555 12_455
F1 F2 F5 74.0(6) 16_555 1_555
F1 F2 F6 110.8(15) 16_555 1_555
F1 F2 F6 113.7(14) 16_555 7_555
F1 F2 F7 147.2(14) 16_555 1_555
F1 F2 F7 108.3(11) 16_555 11_555
F1 F2 F8 65.5(11) 16_555 13_555
F2 F2 F3 103.8(16) 7_555 13_555
F2 F2 F4 66.6(10) 7_555 1_555
F2 F2 F4 138.9(9) 7_555 12_455
F2 F2 F5 99.5(7) 7_555 1_555
F2 F2 F6 69.4(13) 7_555 1_555
F2 F2 F6 53.5(11) 7_555 7_555
F2 F2 F6 126.0(14) 7_555 16_555
F2 F2 F7 61.7(10) 7_555 1_555
F2 F2 F7 139.9(9) 7_555 11_555
F2 F2 F8 85.6(13) 7_555 13_555
F3 F2 F4 107.5(16) 13_555 1_555
F3 F2 F4 115.7(16) 13_555 12_455
F3 F2 F5 130.5(13) 13_555 1_555
F3 F2 F6 164(2) 13_555 1_555
F3 F2 F6 154(2) 13_555 7_555
F3 F2 F6 92.7(15) 13_555 16_555
F3 F2 F7 92.7(17) 13_555 1_555
F3 F2 F7 86.2(15) 13_555 11_555
F4 F2 F4 90.1(8) 1_555 12_455
F4 F2 F5 45.8(6) 1_555 1_555
F4 F2 F6 57.0(12) 1_555 1_555
F4 F2 F6 54.3(11) 1_555 7_555
F4 F2 F6 59.4(9) 1_555 16_555
F4 F2 F7 127.6(15) 1_555 1_555
F4 F2 F7 147.5(12) 1_555 11_555
F4 F2 F8 102.5(14) 1_555 13_555
F4 F2 F5 45.7(6) 12_455 1_555
F4 F2 F6 69.5(12) 12_455 1_555
F4 F2 F6 85.4(11) 12_455 7_555
F4 F2 F7 124.2(12) 12_455 1_555
F4 F2 F7 57.7(9) 12_455 11_555
F4 F2 F8 134.0(15) 12_455 13_555
F5 F2 F6 53.6(9) 1_555 7_555
F5 F2 F7 136.8(12) 1_555 1_555
F5 F2 F7 102.9(9) 1_555 11_555
F5 F2 F8 138.3(12) 1_555 13_555
F6 F2 F6 81.0(15) 1_555 16_555
F6 F2 F7 96.0(17) 1_555 1_555
F6 F2 F7 108.2(15) 1_555 11_555
F6 F2 F8 152(2) 1_555 13_555
F6 F2 F6 92.2(14) 7_555 16_555
F6 F2 F7 87.2(15) 7_555 1_555
F6 F2 F7 119.5(14) 7_555 11_555
F6 F2 F8 137.4(18) 7_555 13_555
F6 F2 F7 168.9(16) 16_555 1_555
F6 F2 F7 91.4(12) 16_555 11_555
F6 F2 F8 105.7(15) 16_555 13_555
F7 F2 F7 79.3(8) 1_555 11_555
F7 F2 F8 81.9(15) 1_555 13_555
F7 F2 F8 98.8(14) 11_555 13_555
Pb1 F3 Pb2 98.5(10) 1_555 11_555
Pb1 F3 Pb2 121.4(10) 1_555 12_455
Pb1 F3 Ga1 129.4(12) 1_555 1_555
Pb1 F3 F1 77.7(13) 1_555 1_555
Pb1 F3 F1 63.4(12) 1_555 4_555
Pb1 F3 F2 57.0(11) 1_555 13_555
Pb1 F3 F3 129.1(17) 1_555 2_555
Pb1 F3 F3 112.1(20) 1_555 4_555
Pb1 F3 F8 159(4) 1_555 1_555
Pb1 F3 F8 150.4(17) 1_555 2_555
Pb1 F3 F8 148.4(16) 1_555 3_555
Pb1 F3 F8 130(2) 1_555 4_555
Pb1 F3 F8 141.3(16) 1_555 7_556
Pb1 F3 F9 64.4(19) 1_555 1_555
Pb1 F3 F9 100.3(18) 1_555 2_555
Pb1 F3 F9 84.2(20) 1_555 4_555
Pb2 F3 Pb2 99.1(10) 11_555 12_455
Pb2 F3 Ga1 109.0(13) 11_555 1_555
Pb2 F3 F1 132.2(14) 11_555 1_555
Pb2 F3 F1 52.2(12) 11_555 4_555
Pb2 F3 F2 61.4(11) 11_555 13_555
Pb2 F3 F3 132.3(18) 11_555 2_555
Pb2 F3 F3 71.7(17) 11_555 4_555
Pb2 F3 F8 68(3) 11_555 1_555
Pb2 F3 F8 110.9(16) 11_555 2_555
Pb2 F3 F8 92.3(13) 11_555 3_555
Pb2 F3 F8 60.9(17) 11_555 4_555
Pb2 F3 F8 54.1(13) 11_555 7_556
Pb2 F3 F9 142.8(20) 11_555 1_555
Pb2 F3 F9 150.5(18) 11_555 2_555
Pb2 F3 F9 103.4(16) 11_555 4_555
Pb2 F3 Ga1 95.6(12) 12_455 1_555
Pb2 F3 F1 50.0(13) 12_455 1_555
Pb2 F3 F1 150.0(13) 12_455 4_555
Pb2 F3 F2 85.0(11) 12_455 13_555
Pb2 F3 F3 56.9(14) 12_455 2_555
Pb2 F3 F3 126(2) 12_455 4_555
Pb2 F3 F8 50(3) 12_455 1_555
Pb2 F3 F8 52.4(13) 12_455 2_555
Pb2 F3 F8 85.5(14) 12_455 3_555
Pb2 F3 F8 107(2) 12_455 4_555
Pb2 F3 F8 51.3(13) 12_455 7_556
Pb2 F3 F9 118.1(19) 12_455 1_555
Pb2 F3 F9 90.2(14) 12_455 2_555
Pb2 F3 F9 143(2) 12_455 4_555
Ga1 F3 F1 109.5(16) 1_555 1_555
Ga1 F3 F1 101.8(15) 1_555 4_555
Ga1 F3 F2 170.2(15) 1_555 13_555
Ga1 F3 F3 45.3(16) 1_555 2_555
Ga1 F3 F3 45.3(18) 1_555 4_555
Ga1 F3 F8 71(3) 1_555 1_555
Ga1 F3 F8 48.3(19) 1_555 4_555
Ga1 F3 F8 88.1(17) 1_555 7_556
Ga1 F3 F9 68.2(19) 1_555 1_555
Ga1 F3 F9 49.0(18) 1_555 4_555
F1 F3 F1 140.2(16) 1_555 4_555
F1 F3 F2 78.4(14) 1_555 13_555
F1 F3 F3 66.6(16) 1_555 2_555
F1 F3 F3 154(3) 1_555 4_555
F1 F3 F8 99(4) 1_555 1_555
F1 F3 F8 80.3(17) 1_555 2_555
F1 F3 F8 115.7(18) 1_555 3_555
F1 F3 F8 151(3) 1_555 4_555
F1 F3 F8 100.3(18) 1_555 7_556
F1 F3 F9 79(2) 1_555 1_555
F1 F3 F9 74.3(18) 1_555 2_555
F1 F3 F9 123(3) 1_555 4_555
F1 F3 F2 73.8(13) 4_555 13_555
F1 F3 F3 147(2) 4_555 2_555
F1 F3 F3 58.7(17) 4_555 4_555
F1 F3 F8 114(4) 4_555 1_555
F1 F3 F8 139.0(19) 4_555 2_555
F1 F3 F8 102.3(15) 4_555 3_555
F1 F3 F8 68.9(18) 4_555 4_555
F1 F3 F8 104.7(17) 4_555 7_556
F1 F3 F9 91(2) 4_555 1_555
F1 F3 F9 119(2) 4_555 2_555
F1 F3 F9 63.2(17) 4_555 4_555
F2 F3 F3 139.3(18) 13_555 2_555
F2 F3 F3 127(2) 13_555 4_555
F2 F3 F8 102(4) 13_555 1_555
F2 F3 F8 136.2(18) 13_555 2_555
F2 F3 F8 150.1(17) 13_555 3_555
F2 F3 F8 122(2) 13_555 4_555
F2 F3 F8 84.6(15) 13_555 7_556
F2 F3 F9 120(2) 13_555 1_555
F2 F3 F9 148(2) 13_555 2_555
F2 F3 F9 132(2) 13_555 4_555
F3 F3 F3 90(2) 2_555 4_555
F3 F3 F8 65(4) 2_555 1_555
F3 F3 F8 49.6(16) 2_555 3_555
F3 F3 F8 86(2) 2_555 4_555
F3 F3 F8 82.0(18) 2_555 7_556
F3 F3 F9 74(2) 2_555 1_555
F3 F3 F9 86(2) 2_555 4_555
F3 F3 F8 80(5) 4_555 1_555
F3 F3 F8 81(2) 4_555 2_555
F3 F3 F8 87(2) 4_555 7_556
F3 F3 F9 84(3) 4_555 1_555
F3 F3 F9 80(2) 4_555 2_555
F8 F3 F8 51(4) 1_555 3_555
F8 F3 F8 59(4) 1_555 4_555
F8 F3 F9 135(4) 1_555 1_555
F8 F3 F9 98(4) 1_555 2_555
F8 F3 F9 114(4) 1_555 4_555
F8 F3 F8 71(2) 2_555 4_555
F8 F3 F8 62.3(16) 2_555 7_556
F8 F3 F9 92(2) 2_555 1_555
F8 F3 F9 54.4(14) 2_555 2_555
F8 F3 F9 92(2) 2_555 4_555
F8 F3 F8 67.4(15) 3_555 7_556
F8 F3 F9 89(2) 3_555 1_555
F8 F3 F9 60.4(15) 3_555 2_555
F8 F3 F9 64.4(16) 3_555 4_555
F8 F3 F8 65(2) 4_555 7_556
F8 F3 F9 103(3) 4_555 1_555
F8 F3 F9 90(2) 4_555 2_555
F8 F3 F9 60.9(19) 4_555 4_555
F8 F3 F9 154(2) 7_556 1_555
F8 F3 F9 116.5(17) 7_556 2_555
F8 F3 F9 125(2) 7_556 4_555
F9 F3 F9 45(2) 1_555 4_555
F9 F3 F9 57(2) 2_555 4_555
Pb1 F4 Pb2 105.2(8) 4_565 1_555
Pb1 F4 Ga2 110.9(10) 4_565 1_555
Pb1 F4 F1 86.5(9) 4_565 10_554
Pb1 F4 F1 86.5(9) 4_565 16_555
Pb1 F4 F2 149.4(10) 4_565 1_555
Pb1 F4 F2 149.4(10) 4_565 7_555
Pb1 F4 F2 49.5(7) 4_565 10_554
Pb1 F4 F2 49.5(7) 4_565 16_555
Pb1 F4 F5 104.7(7) 4_565 1_555
Pb1 F4 F5 104.7(7) 4_565 5_565
Pb1 F4 F6 151.8(15) 4_565 1_555
Pb1 F4 F6 64.1(12) 4_565 3_565
Pb1 F4 F6 64.1(12) 4_565 5_565
Pb1 F4 F6 151.8(15) 4_565 7_555
Pb1 F4 F6 92.9(11) 4_565 10_554
Pb1 F4 F6 92.9(11) 4_565 16_555
Pb1 F4 F7 50.6(10) 4_565 4_565
Pb2 F4 Ga2 143.9(10) 1_555 1_555
Pb2 F4 F1 49.7(8) 1_555 10_554
Pb2 F4 F1 49.7(8) 1_555 16_555
Pb2 F4 F2 57.9(9) 1_555 1_555
Pb2 F4 F2 57.9(9) 1_555 7_555
Pb2 F4 F2 93.8(9) 1_555 10_554
Pb2 F4 F2 93.8(9) 1_555 16_555
Pb2 F4 F5 125.0(7) 1_555 1_555
Pb2 F4 F5 125.0(7) 1_555 5_565
Pb2 F4 F6 101.6(14) 1_555 1_555
Pb2 F4 F6 165.5(17) 1_555 3_565
Pb2 F4 F6 165.5(17) 1_555 5_565
Pb2 F4 F6 101.6(14) 1_555 7_555
Pb2 F4 F6 88.7(11) 1_555 10_554
Pb2 F4 F6 88.7(11) 1_555 16_555
Pb2 F4 F7 54.5(11) 1_555 4_565
Ga2 F4 F1 131.5(12) 1_555 10_554
Ga2 F4 F1 131.5(12) 1_555 16_555
Ga2 F4 F2 89.3(11) 1_555 1_555
Ga2 F4 F2 89.3(11) 1_555 7_555
Ga2 F4 F2 109.4(11) 1_555 10_554
Ga2 F4 F2 109.4(11) 1_555 16_555
Ga2 F4 F6 47.9(14) 1_555 3_565
Ga2 F4 F6 47.9(14) 1_555 5_565
Ga2 F4 F6 89.5(14) 1_555 10_554
Ga2 F4 F6 89.5(14) 1_555 16_555
Ga2 F4 F7 161.6(17) 1_555 4_565
F1 F4 F1 92.9(10) 10_554 16_555
F1 F4 F2 97.1(10) 10_554 1_555
F1 F4 F2 63.1(8) 10_554 7_555
F1 F4 F2 48.7(7) 10_554 10_554
F1 F4 F2 115.6(10) 10_554 16_555
F1 F4 F5 168.8(10) 10_554 1_555
F1 F4 F5 87.8(8) 10_554 5_565
F1 F4 F6 118.1(15) 10_554 1_555
F1 F4 F6 134.3(16) 10_554 3_565
F1 F4 F6 117.5(15) 10_554 5_565
F1 F4 F6 104.7(14) 10_554 7_555
F1 F4 F6 136.0(14) 10_554 16_555
F1 F4 F7 55.3(9) 10_554 4_565
F1 F4 F2 63.1(8) 16_555 1_555
F1 F4 F2 97.1(10) 16_555 7_555
F1 F4 F2 115.6(10) 16_555 10_554
F1 F4 F2 48.7(7) 16_555 16_555
F1 F4 F5 87.8(8) 16_555 1_555
F1 F4 F5 168.8(10) 16_555 5_565
F1 F4 F6 104.7(14) 16_555 1_555
F1 F4 F6 117.5(15) 16_555 3_565
F1 F4 F6 134.3(16) 16_555 5_565
F1 F4 F6 118.1(15) 16_555 7_555
F1 F4 F6 136.0(14) 16_555 10_554
F1 F4 F7 55.3(9) 16_555 4_565
F2 F4 F2 46.9(8) 1_555 7_555
F2 F4 F2 145.5(10) 1_555 10_554
F2 F4 F2 103.0(10) 1_555 16_555
F2 F4 F5 73.3(8) 1_555 1_555
F2 F4 F5 105.8(8) 1_555 5_565
F2 F4 F6 47.4(11) 1_555 1_555
F2 F4 F6 126.3(16) 1_555 3_565
F2 F4 F6 136.2(16) 1_555 5_565
F2 F4 F6 56.1(11) 1_555 7_555
F2 F4 F6 110.5(12) 1_555 10_554
F2 F4 F6 63.7(10) 1_555 16_555
F2 F4 F7 107.5(13) 1_555 4_565
F2 F4 F2 103.0(10) 7_555 10_554
F2 F4 F2 145.5(10) 7_555 16_555
F2 F4 F5 105.8(8) 7_555 1_555
F2 F4 F5 73.3(8) 7_555 5_565
F2 F4 F6 56.1(11) 7_555 1_555
F2 F4 F6 136.2(16) 7_555 3_565
F2 F4 F6 126.3(16) 7_555 5_565
F2 F4 F6 47.4(11) 7_555 7_555
F2 F4 F6 63.7(10) 7_555 10_554
F2 F4 F6 110.5(12) 7_555 16_555
F2 F4 F7 107.5(13) 7_555 4_565
F2 F4 F2 97.7(8) 10_554 16_555
F2 F4 F5 140.0(8) 10_554 1_555
F2 F4 F5 72.9(7) 10_554 5_565
F2 F4 F6 137.1(15) 10_554 1_555
F2 F4 F6 86.2(13) 10_554 3_565
F2 F4 F6 71.8(13) 10_554 5_565
F2 F4 F6 120.5(14) 10_554 7_555
F2 F4 F6 141.6(13) 10_554 16_555
F2 F4 F7 60.4(9) 10_554 4_565
F2 F4 F5 72.9(7) 16_555 1_555
F2 F4 F5 140.0(8) 16_555 5_565
F2 F4 F6 120.5(14) 16_555 1_555
F2 F4 F6 71.8(13) 16_555 3_565
F2 F4 F6 86.2(13) 16_555 5_565
F2 F4 F6 137.1(15) 16_555 7_555
F2 F4 F6 141.6(13) 16_555 10_554
F2 F4 F7 60.4(9) 16_555 4_565
F5 F4 F5 89.5(6) 1_555 5_565
F5 F4 F6 51.2(10) 1_555 1_555
F5 F4 F6 53.8(11) 1_555 3_565
F5 F4 F6 68.9(12) 1_555 5_565
F5 F4 F6 65.4(11) 1_555 7_555
F5 F4 F6 134.2(13) 1_555 10_554
F5 F4 F7 132.4(13) 1_555 4_565
F5 F4 F6 65.4(11) 5_565 1_555
F5 F4 F6 68.9(12) 5_565 3_565
F5 F4 F6 53.8(11) 5_565 5_565
F5 F4 F6 51.2(10) 5_565 7_555
F5 F4 F6 134.2(13) 5_565 16_555
F5 F4 F7 132.4(13) 5_565 4_565
F6 F4 F6 88.0(17) 1_555 3_565
F6 F4 F6 90.8(17) 1_555 5_565
F6 F4 F6 96.3(15) 1_555 10_554
F6 F4 F6 79.1(14) 1_555 16_555
F6 F4 F7 154.9(19) 1_555 4_565
F6 F4 F6 90.8(17) 3_565 7_555
F6 F4 F6 101.2(17) 3_565 10_554
F6 F4 F6 82.4(15) 3_565 16_555
F6 F4 F7 114.0(18) 3_565 4_565
F6 F4 F6 88.0(17) 5_565 7_555
F6 F4 F6 82.4(15) 5_565 10_554
F6 F4 F6 101.2(17) 5_565 16_555
F6 F4 F7 114.0(18) 5_565 4_565
F6 F4 F6 79.1(14) 7_555 10_554
F6 F4 F6 96.3(15) 7_555 16_555
F6 F4 F7 154.9(19) 7_555 4_565
F6 F4 F6 174.1(16) 10_554 16_555
F6 F4 F7 91.4(13) 10_554 4_565
F6 F4 F7 91.4(13) 16_555 4_565
Ga2 F5 Ga2 180.000(13) 1_555 10_555
Ga2 F5 F2 80.5(6) 1_555 1_555
Ga2 F5 F2 80.5(6) 1_555 3_565
Ga2 F5 F2 99.5(7) 1_555 14_455
Ga2 F5 F2 99.5(7) 1_555 16_555
Ga2 F5 F4 45.3(7) 1_555 1_555
Ga2 F5 F4 45.3(7) 1_555 3_565
Ga2 F5 F4 134.7(7) 1_555 10_555
Ga2 F5 F4 134.7(7) 1_555 12_455
Ga2 F5 F6 52.1(10) 1_555 1_555
Ga2 F5 F6 52.1(10) 1_555 3_565
Ga2 F5 F6 140.8(15) 1_555 10_555
Ga2 F5 F6 140.8(15) 1_555 12_455
Ga2 F5 F6 127.9(16) 1_555 14_455
Ga2 F5 F6 127.9(16) 1_555 16_555
Ga2 F5 F2 99.5(7) 10_555 1_555
Ga2 F5 F2 99.5(7) 10_555 3_565
Ga2 F5 F2 80.5(6) 10_555 14_455
Ga2 F5 F2 80.5(6) 10_555 16_555
Ga2 F5 F4 134.7(7) 10_555 1_555
Ga2 F5 F4 134.7(7) 10_555 3_565
Ga2 F5 F4 45.3(7) 10_555 10_555
Ga2 F5 F4 45.3(7) 10_555 12_455
Ga2 F5 F6 127.9(16) 10_555 1_555
Ga2 F5 F6 127.9(16) 10_555 3_565
Ga2 F5 F6 140.8(15) 10_555 5_565
Ga2 F5 F6 140.8(15) 10_555 7_555
Ga2 F5 F6 52.1(10) 10_555 14_455
Ga2 F5 F6 52.1(10) 10_555 16_555
F2 F5 F2 161.1(9) 1_555 3_565
F2 F5 F2 91.6(7) 1_555 14_455
F2 F5 F2 91.6(7) 1_555 16_555
F2 F5 F4 60.9(8) 1_555 1_555
F2 F5 F4 104.7(11) 1_555 3_565
F2 F5 F4 135.3(11) 1_555 10_555
F2 F5 F4 61.4(7) 1_555 12_455
F2 F5 F6 121.3(14) 1_555 3_565
F2 F5 F6 111.7(12) 1_555 5_565
F2 F5 F6 51.3(8) 1_555 7_555
F2 F5 F6 75.6(10) 1_555 10_555
F2 F5 F6 120.2(12) 1_555 12_455
F2 F5 F6 124.8(15) 1_555 14_455
F2 F5 F6 68.4(11) 1_555 16_555
F2 F5 F2 91.6(7) 3_565 14_455
F2 F5 F2 91.6(7) 3_565 16_555
F2 F5 F4 104.7(11) 3_565 1_555
F2 F5 F4 60.9(8) 3_565 3_565
F2 F5 F4 61.4(7) 3_565 10_555
F2 F5 F4 135.3(11) 3_565 12_455
F2 F5 F6 121.3(14) 3_565 1_555
F2 F5 F6 51.3(8) 3_565 5_565
F2 F5 F6 111.7(12) 3_565 7_555
F2 F5 F6 120.2(12) 3_565 10_555
F2 F5 F6 75.6(10) 3_565 12_455
F2 F5 F6 68.4(11) 3_565 14_455
F2 F5 F6 124.8(15) 3_565 16_555
F2 F5 F2 161.1(9) 14_455 16_555
F2 F5 F4 135.3(11) 14_455 1_555
F2 F5 F4 61.4(7) 14_455 3_565
F2 F5 F4 104.7(10) 14_455 10_555
F2 F5 F4 60.9(8) 14_455 12_455
F2 F5 F6 68.4(11) 14_455 1_555
F2 F5 F6 124.8(15) 14_455 3_565
F2 F5 F6 120.2(12) 14_455 5_565
F2 F5 F6 75.6(10) 14_455 7_555
F2 F5 F6 111.7(12) 14_455 10_555
F2 F5 F6 51.3(8) 14_455 12_455
F2 F5 F6 121.3(14) 14_455 16_555
F2 F5 F4 61.4(7) 16_555 1_555
F2 F5 F4 135.3(11) 16_555 3_565
F2 F5 F4 60.9(8) 16_555 10_555
F2 F5 F4 104.7(10) 16_555 12_455
F2 F5 F6 124.8(15) 16_555 1_555
F2 F5 F6 68.4(11) 16_555 3_565
F2 F5 F6 75.6(10) 16_555 5_565
F2 F5 F6 120.2(12) 16_555 7_555
F2 F5 F6 51.3(8) 16_555 10_555
F2 F5 F6 111.7(12) 16_555 12_455
F2 F5 F6 121.3(14) 16_555 14_455
F4 F5 F4 90.5(13) 1_555 3_565
F4 F5 F4 119.7(10) 1_555 10_555
F4 F5 F4 119.7(10) 1_555 12_455
F4 F5 F6 67.6(13) 1_555 1_555
F4 F5 F6 61.1(12) 1_555 3_565
F4 F5 F6 54.1(10) 1_555 5_565
F4 F5 F6 59.7(11) 1_555 7_555
F4 F5 F6 95.7(12) 1_555 10_555
F4 F5 F6 173.0(16) 1_555 12_455
F4 F5 F6 172.1(18) 1_555 14_455
F4 F5 F6 82.8(12) 1_555 16_555
F4 F5 F4 119.7(10) 3_565 10_555
F4 F5 F4 119.7(10) 3_565 12_455
F4 F5 F6 61.1(12) 3_565 1_555
F4 F5 F6 67.6(13) 3_565 3_565
F4 F5 F6 59.7(11) 3_565 5_565
F4 F5 F6 54.1(10) 3_565 7_555
F4 F5 F6 173.0(16) 3_565 10_555
F4 F5 F6 95.7(12) 3_565 12_455
F4 F5 F6 82.8(12) 3_565 14_455
F4 F5 F6 172.1(18) 3_565 16_555
F4 F5 F4 90.5(12) 10_555 12_455
F4 F5 F6 172.1(18) 10_555 1_555
F4 F5 F6 82.8(12) 10_555 3_565
F4 F5 F6 95.7(11) 10_555 5_565
F4 F5 F6 173.0(16) 10_555 7_555
F4 F5 F6 59.7(11) 10_555 10_555
F4 F5 F6 54.1(10) 10_555 12_455
F4 F5 F6 61.1(12) 10_555 14_455
F4 F5 F6 67.6(13) 10_555 16_555
F4 F5 F6 82.8(12) 12_455 1_555
F4 F5 F6 172.1(18) 12_455 3_565
F4 F5 F6 173.0(16) 12_455 5_565
F4 F5 F6 95.7(11) 12_455 7_555
F4 F5 F6 54.1(10) 12_455 10_555
F4 F5 F6 59.7(11) 12_455 12_455
F4 F5 F6 67.6(13) 12_455 14_455
F4 F5 F6 61.1(12) 12_455 16_555
F6 F5 F6 104.2(19) 1_555 3_565
F6 F5 F6 91.3(16) 1_555 5_565
F6 F5 F6 118.4(18) 1_555 10_555
F6 F5 F6 118.4(18) 1_555 12_455
F6 F5 F6 112.1(20) 1_555 14_455
F6 F5 F6 112.1(20) 1_555 16_555
F6 F5 F6 91.3(16) 3_565 7_555
F6 F5 F6 118.4(18) 3_565 10_555
F6 F5 F6 118.4(18) 3_565 12_455
F6 F5 F6 112.1(20) 3_565 14_455
F6 F5 F6 112.1(20) 3_565 16_555
F6 F5 F6 78.4(13) 5_565 7_555
F6 F5 F6 126.9(17) 5_565 10_555
F6 F5 F6 126.9(17) 5_565 12_455
F6 F5 F6 118.4(18) 5_565 14_455
F6 F5 F6 118.4(18) 5_565 16_555
F6 F5 F6 126.9(17) 7_555 10_555
F6 F5 F6 126.9(17) 7_555 12_455
F6 F5 F6 118.4(18) 7_555 14_455
F6 F5 F6 118.4(18) 7_555 16_555
F6 F5 F6 78.4(13) 10_555 12_455
F6 F5 F6 91.3(16) 10_555 14_455
F6 F5 F6 91.3(16) 12_455 16_555
F6 F5 F6 104.2(19) 14_455 16_555
Pb1 F6 Ga2 107.8(11) 2_555 1_555
Pb1 F6 Ga3 98.2(11) 2_555 1_555
Pb1 F6 F1 68.4(11) 2_555 1_555
Pb1 F6 F1 63.4(10) 2_555 7_555
Pb1 F6 F2 135.7(12) 2_555 1_555
Pb1 F6 F2 118.9(11) 2_555 7_555
Pb1 F6 F2 46.8(9) 2_555 14_455
Pb1 F6 F4 148.3(14) 2_555 1_555
Pb1 F6 F4 61.7(12) 2_555 3_565
Pb1 F6 F4 101.1(9) 2_555 12_455
Pb1 F6 F5 111.3(9) 2_555 1_555
Pb1 F6 F5 96.0(8) 2_555 5_565
Pb1 F6 F6 82(4) 2_555 7_555
Ga2 F6 Ga3 140.6(13) 1_555 1_555
Ga2 F6 F1 170.0(16) 1_555 1_555
Ga2 F6 F1 130.7(14) 1_555 7_555
Ga2 F6 F2 116.4(14) 1_555 1_555
Ga2 F6 F2 100.6(13) 1_555 7_555
Ga2 F6 F2 101.4(12) 1_555 14_455
Ga2 F6 F4 47.1(14) 1_555 3_565
Ga2 F6 F4 102.9(11) 1_555 12_455
Ga2 F6 F5 50.5(11) 1_555 1_555
Ga2 F6 F6 77(4) 1_555 7_555
Ga3 F6 F1 49.0(13) 1_555 1_555
Ga3 F6 F2 47.9(12) 1_555 1_555
Ga3 F6 F2 117.9(13) 1_555 14_455
Ga3 F6 F4 104.1(16) 1_555 1_555
Ga3 F6 F4 152.5(18) 1_555 3_565
Ga3 F6 F4 100.5(11) 1_555 12_455
Ga3 F6 F5 142.4(12) 1_555 1_555
Ga3 F6 F5 111.5(11) 1_555 5_565
Ga3 F6 F6 78(4) 1_555 7_555
F1 F6 F1 56.8(13) 1_555 7_555
F1 F6 F2 67.5(13) 1_555 1_555
F1 F6 F2 89.2(13) 1_555 7_555
F1 F6 F2 69.2(12) 1_555 14_455
F1 F6 F4 143.0(17) 1_555 1_555
F1 F6 F4 126.6(17) 1_555 3_565
F1 F6 F4 69.6(12) 1_555 12_455
F1 F6 F5 121.3(13) 1_555 1_555
F1 F6 F5 149.3(13) 1_555 5_565
F1 F6 F6 110(4) 1_555 7_555
F1 F6 F2 89.2(13) 7_555 1_555
F1 F6 F2 57.0(11) 7_555 7_555
F1 F6 F2 102.7(12) 7_555 14_455
F1 F6 F4 123.6(15) 7_555 1_555
F1 F6 F4 111.5(16) 7_555 3_565
F1 F6 F4 126.4(12) 7_555 12_455
F1 F6 F5 174.6(14) 7_555 1_555
F1 F6 F5 92.7(11) 7_555 5_565
F1 F6 F6 54(4) 7_555 7_555
F2 F6 F2 57.2(11) 1_555 7_555
F2 F6 F2 117.2(13) 1_555 14_455
F2 F6 F4 75.6(14) 1_555 1_555
F2 F6 F4 159.0(18) 1_555 3_565
F2 F6 F4 66.6(11) 1_555 12_455
F2 F6 F5 94.6(12) 1_555 1_555
F2 F6 F5 120.7(12) 1_555 5_565
F2 F6 F6 111(4) 1_555 7_555
F2 F6 F2 157.0(12) 7_555 14_455
F2 F6 F4 69.6(12) 7_555 1_555
F2 F6 F4 130.9(16) 7_555 3_565
F2 F6 F4 123.7(11) 7_555 12_455
F2 F6 F5 128.3(12) 7_555 1_555
F2 F6 F5 75.1(10) 7_555 5_565
F2 F6 F6 53(4) 7_555 7_555
F2 F6 F4 132.8(14) 14_455 1_555
F2 F6 F4 63.4(12) 14_455 3_565
F2 F6 F4 56.9(9) 14_455 12_455
F2 F6 F5 72.2(10) 14_455 1_555
F2 F6 F5 120.0(10) 14_455 5_565
F2 F6 F6 126(4) 14_455 7_555
F4 F6 F4 89.2(16) 1_555 3_565
F4 F6 F4 96.8(11) 1_555 12_455
F4 F6 F5 61.2(12) 1_555 1_555
F4 F6 F5 54.9(10) 1_555 5_565
F4 F6 F6 81(4) 1_555 7_555
F4 F6 F4 101.7(12) 3_565 12_455
F4 F6 F5 65.1(12) 3_565 1_555
F4 F6 F5 57.0(11) 3_565 5_565
F4 F6 F6 81(4) 3_565 7_555
F4 F6 F5 52.4(10) 12_455 1_555
F4 F6 F5 141.0(8) 12_455 5_565
F4 F6 F6 177(4) 12_455 7_555
F5 F6 F5 88.7(9) 1_555 5_565
F5 F6 F6 128(4) 1_555 7_555
Pb1 F7 Pb2 109.9(9) 1_555 2_655
Pb1 F7 Ga3 116.1(11) 1_555 1_555
Pb1 F7 F1 81.5(11) 1_555 1_555
Pb1 F7 F1 81.5(11) 1_555 7_555
Pb1 F7 F1 99.1(10) 1_555 11_554
Pb1 F7 F1 99.1(10) 1_555 13_555
Pb1 F7 F2 139.8(11) 1_555 1_555
Pb1 F7 F2 139.8(11) 1_555 7_555
Pb1 F7 F2 51.5(8) 1_555 11_554
Pb1 F7 F2 51.5(8) 1_555 13_555
Pb1 F7 F4 57.9(11) 1_555 2_655
Pb2 F7 Ga3 133.9(12) 2_655 1_555
Pb2 F7 F1 150.2(12) 2_655 1_555
Pb2 F7 F1 150.2(12) 2_655 7_555
Pb2 F7 F1 54.3(9) 2_655 11_554
Pb2 F7 F1 54.3(9) 2_655 13_555
Pb2 F7 F2 98.7(11) 2_655 1_555
Pb2 F7 F2 98.7(11) 2_655 7_555
Pb2 F7 F2 93.4(9) 2_655 11_554
Pb2 F7 F2 93.4(9) 2_655 13_555
Pb2 F7 F4 52.1(11) 2_655 2_655
Ga3 F7 F1 115.8(13) 1_555 11_554
Ga3 F7 F1 115.8(13) 1_555 13_555
Ga3 F7 F2 114.9(12) 1_555 11_554
Ga3 F7 F2 114.9(12) 1_555 13_555
Ga3 F7 F4 174.0(17) 1_555 2_655
F1 F7 F1 56.3(11) 1_555 7_555
F1 F7 F1 153.6(14) 1_555 11_554
F1 F7 F1 97.5(11) 1_555 13_555
F1 F7 F2 60.5(11) 1_555 1_555
F1 F7 F2 87.4(12) 1_555 7_555
F1 F7 F2 114.3(12) 1_555 11_554
F1 F7 F2 71.9(10) 1_555 13_555
F1 F7 F4 131.1(15) 1_555 2_655
F1 F7 F1 97.5(11) 7_555 11_554
F1 F7 F1 153.6(14) 7_555 13_555
F1 F7 F2 87.4(12) 7_555 1_555
F1 F7 F2 60.5(11) 7_555 7_555
F1 F7 F2 71.9(10) 7_555 11_554
F1 F7 F2 114.3(12) 7_555 13_555
F1 F7 F4 131.1(15) 7_555 2_655
F1 F7 F1 108.4(12) 11_554 13_555
F1 F7 F2 120.7(12) 11_554 1_555
F1 F7 F2 75.1(10) 11_554 7_555
F1 F7 F2 52.1(8) 11_554 11_554
F1 F7 F2 128.8(11) 11_554 13_555
F1 F7 F4 66.9(10) 11_554 2_655
F1 F7 F2 75.1(10) 13_555 1_555
F1 F7 F2 120.7(12) 13_555 7_555
F1 F7 F2 128.8(11) 13_555 11_554
F1 F7 F2 52.1(8) 13_555 13_555
F1 F7 F4 66.9(10) 13_555 2_655
F2 F7 F2 56.5(10) 1_555 7_555
F2 F7 F2 155.5(12) 1_555 11_554
F2 F7 F2 100.7(11) 1_555 13_555
F2 F7 F4 141.1(15) 1_555 2_655
F2 F7 F2 100.7(11) 7_555 11_554
F2 F7 F2 155.5(12) 7_555 13_555
F2 F7 F4 141.1(15) 7_555 2_655
F2 F7 F2 99.8(8) 11_554 13_555
F2 F7 F4 62.0(9) 11_554 2_655
F2 F7 F4 62.0(9) 13_555 2_655
Pb2 F8 Pb2 120.1(12) 11_555 12_455
Pb2 F8 Ga1 120.0(13) 11_555 1_555
Pb2 F8 Ga1 77.8(9) 11_555 5_556
Pb2 F8 F1 127.2(13) 11_555 1_555
Pb2 F8 F1 46.8(11) 11_555 4_555
Pb2 F8 F2 58.9(11) 11_555 13_555
Pb2 F8 F3 91(4) 11_555 1_555
Pb2 F8 F3 168(2) 11_555 2_555
Pb2 F8 F3 118.4(15) 11_555 3_555
Pb2 F8 F3 74.8(17) 11_555 4_555
Pb2 F8 F3 60.5(14) 11_555 7_556
Pb2 F8 F8 147(2) 11_555 2_555
Pb2 F8 F8 109.5(15) 11_555 3_555
Pb2 F8 F8 68(2) 11_555 4_555
Pb2 F8 F8 57.5(14) 11_555 6_556
Pb2 F8 F8 67.1(17) 11_555 7_556
Pb2 F8 F8 108.9(16) 11_555 8_556
Pb2 F8 F9 115.0(14) 11_555 1_555
Pb2 F8 F9 144.6(17) 11_555 2_555
Pb2 F8 F9 95.2(13) 11_555 4_555
Pb2 F8 Ga1 117.9(14) 12_455 1_555
Pb2 F8 Ga1 77.3(10) 12_455 5_556
Pb2 F8 F1 52.2(13) 12_455 1_555
Pb2 F8 F1 150.6(13) 12_455 4_555
Pb2 F8 F2 88.3(12) 12_455 13_555
Pb2 F8 F3 114(4) 12_455 1_555
Pb2 F8 F3 67.5(17) 12_455 2_555
Pb2 F8 F3 109.3(17) 12_455 3_555
Pb2 F8 F3 158(2) 12_455 4_555
Pb2 F8 F3 69.2(16) 12_455 7_556
Pb2 F8 F8 66.0(18) 12_455 2_555
Pb2 F8 F8 107.4(18) 12_455 3_555
Pb2 F8 F8 146(3) 12_455 4_555
Pb2 F8 F8 108.6(20) 12_455 6_556
Pb2 F8 F8 67.5(19) 12_455 7_556
Pb2 F8 F8 56.0(14) 12_455 8_556
Pb2 F8 F9 111.4(16) 12_455 1_555
Pb2 F8 F9 94.4(14) 12_455 2_555
Pb2 F8 F9 143(2) 12_455 4_555
Ga1 F8 Ga1 101.3(13) 1_555 5_556
Ga1 F8 F1 99.8(15) 1_555 1_555
Ga1 F8 F1 86.2(14) 1_555 4_555
Ga1 F8 F2 136.8(15) 1_555 13_555
Ga1 F8 F3 78(3) 1_555 1_555
Ga1 F8 F3 50.7(18) 1_555 2_555
Ga1 F8 F3 45.2(19) 1_555 4_555
Ga1 F8 F3 134(2) 1_555 7_556
Ga1 F8 F8 55.3(19) 1_555 2_555
Ga1 F8 F8 55(2) 1_555 4_555
Ga1 F8 F8 90.8(19) 1_555 6_556
Ga1 F8 F8 126(2) 1_555 7_556
Ga1 F8 F8 90.8(18) 1_555 8_556
Ga1 F8 F9 52.1(15) 1_555 1_555
Ga1 F8 F1 129.4(12) 5_556 1_555
Ga1 F8 F1 116.5(11) 5_556 4_555
Ga1 F8 F2 118.5(10) 5_556 13_555
Ga1 F8 F3 167(4) 5_556 1_555
Ga1 F8 F3 96.3(17) 5_556 2_555
Ga1 F8 F3 79.7(12) 5_556 3_555
Ga1 F8 F3 91.7(18) 5_556 4_555
Ga1 F8 F8 72.6(16) 5_556 2_555
Ga1 F8 F8 65.0(12) 5_556 3_555
Ga1 F8 F8 72.6(20) 5_556 4_555
Ga1 F8 F9 153.3(10) 5_556 1_555
Ga1 F8 F9 121.2(10) 5_556 2_555
Ga1 F8 F9 123.3(11) 5_556 4_555
F1 F8 F1 110.3(13) 1_555 4_555
F1 F8 F2 68.4(12) 1_555 13_555
F1 F8 F3 63(4) 1_555 1_555
F1 F8 F3 64.3(17) 1_555 2_555
F1 F8 F3 111.3(17) 1_555 3_555
F1 F8 F3 134(2) 1_555 4_555
F1 F8 F3 115.0(19) 1_555 7_556
F1 F8 F8 83.0(19) 1_555 2_555
F1 F8 F8 122.7(19) 1_555 3_555
F1 F8 F8 152(3) 1_555 4_555
F1 F8 F8 161(2) 1_555 6_556
F1 F8 F8 117(2) 1_555 7_556
F1 F8 F8 103.2(17) 1_555 8_556
F1 F8 F9 63.1(16) 1_555 1_555
F1 F8 F9 66.5(15) 1_555 2_555
F1 F8 F9 100(2) 1_555 4_555
F1 F8 F2 62.3(11) 4_555 13_555
F1 F8 F3 51(3) 4_555 1_555
F1 F8 F3 131.1(19) 4_555 2_555
F1 F8 F3 99.1(13) 4_555 3_555
F1 F8 F3 51.3(16) 4_555 4_555
F1 F8 F3 107.3(17) 4_555 7_556
F1 F8 F8 141(2) 4_555 2_555
F1 F8 F8 102.1(15) 4_555 3_555
F1 F8 F8 61.0(20) 4_555 4_555
F1 F8 F8 86.2(15) 4_555 6_556
F1 F8 F8 113.2(20) 4_555 7_556
F1 F8 F8 146.3(17) 4_555 8_556
F1 F8 F9 68.7(15) 4_555 1_555
F1 F8 F9 99.0(16) 4_555 2_555
F1 F8 F9 52.7(13) 4_555 4_555
F2 F8 F3 59(3) 13_555 1_555
F2 F8 F3 132.4(18) 13_555 2_555
F2 F8 F3 157.7(16) 13_555 3_555
F2 F8 F3 113.6(20) 13_555 4_555
F2 F8 F3 85.9(15) 13_555 7_556
F2 F8 F8 150(2) 13_555 2_555
F2 F8 F8 164.2(18) 13_555 3_555
F2 F8 F8 120(2) 13_555 4_555
F2 F8 F8 114.0(17) 13_555 6_556
F2 F8 F8 94.4(18) 13_555 7_556
F2 F8 F8 131.9(16) 13_555 8_556
F2 F8 F9 87.5(14) 13_555 1_555
F2 F8 F9 119.2(16) 13_555 2_555
F2 F8 F9 103.5(17) 13_555 4_555
F3 F8 F3 93(4) 1_555 2_555
F3 F8 F3 100(4) 1_555 3_555
F3 F8 F3 79(5) 1_555 4_555
F3 F8 F3 144(5) 1_555 7_556
F3 F8 F8 116(4) 1_555 2_555
F3 F8 F8 114(4) 1_555 3_555
F3 F8 F8 97(5) 1_555 4_555
F3 F8 F8 136(5) 1_555 6_556
F3 F8 F8 153(5) 1_555 7_556
F3 F8 F8 160(4) 1_555 8_556
F3 F8 F9 65(4) 1_555 2_555
F3 F8 F9 50(4) 1_555 4_555
F3 F8 F3 50.1(17) 2_555 3_555
F3 F8 F3 95(3) 2_555 4_555
F3 F8 F3 119(2) 2_555 7_556
F3 F8 F8 58.7(19) 2_555 3_555
F3 F8 F8 100(3) 2_555 4_555
F3 F8 F8 113(2) 2_555 6_556
F3 F8 F8 111(3) 2_555 7_556
F3 F8 F8 66.9(18) 2_555 8_556
F3 F8 F9 66.4(18) 2_555 1_555
F3 F8 F9 79(2) 2_555 4_555
F3 F8 F3 49.4(17) 3_555 4_555
F3 F8 F3 112.6(19) 3_555 7_556
F3 F8 F8 50(2) 3_555 4_555
F3 F8 F8 74.1(16) 3_555 6_556
F3 F8 F8 105(2) 3_555 7_556
F3 F8 F8 70.3(16) 3_555 8_556
F3 F8 F9 73.6(16) 3_555 1_555
F3 F8 F9 48.1(13) 3_555 2_555
F3 F8 F9 54.3(14) 3_555 4_555
F3 F8 F3 111(2) 4_555 7_556
F3 F8 F8 93(3) 4_555 2_555
F3 F8 F8 50.7(18) 4_555 3_555
F3 F8 F8 64.1(19) 4_555 6_556
F3 F8 F8 109(3) 4_555 7_556
F3 F8 F8 105(2) 4_555 8_556
F3 F8 F9 71(2) 4_555 1_555
F3 F8 F9 75(2) 4_555 2_555
F3 F8 F8 98(2) 7_556 2_555
F3 F8 F8 97.7(19) 7_556 3_555
F3 F8 F8 92(3) 7_556 4_555
F3 F8 F8 48.3(16) 7_556 6_556
F3 F8 F8 53.6(14) 7_556 8_556
F3 F8 F9 173.4(19) 7_556 1_555
F3 F8 F9 150.3(18) 7_556 2_555
F3 F8 F9 145.0(19) 7_556 4_555
F8 F8 F8 45.0(19) 2_555 3_555
F8 F8 F8 90(3) 2_555 4_555
F8 F8 F8 90(2) 2_555 6_556
F8 F8 F8 90(2) 2_555 7_556
F8 F8 F9 87.7(19) 2_555 1_555
F8 F8 F9 51.9(15) 2_555 2_555
F8 F8 F9 90(2) 2_555 4_555
F8 F8 F8 45(2) 3_555 4_555
F8 F8 F8 59.9(16) 3_555 6_556
F8 F8 F8 90(2) 3_555 7_556
F8 F8 F8 59.9(16) 3_555 8_556
F8 F8 F9 88.4(18) 3_555 1_555
F8 F8 F9 62.7(15) 3_555 2_555
F8 F8 F9 65.1(15) 3_555 4_555
F8 F8 F8 90(3) 4_555 7_556
F8 F8 F8 90(3) 4_555 8_556
F8 F8 F9 90(3) 4_555 1_555
F8 F8 F9 88(2) 4_555 2_555
F8 F8 F9 53.4(20) 4_555 4_555
F8 F8 F8 45.2(20) 6_556 7_556
F8 F8 F8 60.2(17) 6_556 8_556
F8 F8 F9 134.8(19) 6_556 1_555
F8 F8 F9 122.1(19) 6_556 2_555
F8 F8 F9 98.2(16) 6_556 4_555
F8 F8 F8 45.2(17) 7_556 8_556
F8 F8 F9 177.7(20) 7_556 1_555
F8 F8 F9 141.9(20) 7_556 2_555
F8 F8 F9 143(2) 7_556 4_555
F8 F8 F9 132.5(17) 8_556 1_555
F8 F8 F9 96.7(13) 8_556 2_555
F8 F8 F9 124.5(18) 8_556 4_555
F9 F8 F9 49.5(16) 2_555 4_555
Pb1 F9 Ga1 126.6(14) 1_555 1_555
Pb1 F9 Ga1 126.6(14) 1_555 5_555
Pb1 F9 F1 75.4(16) 1_555 1_555
Pb1 F9 F1 75.4(16) 1_555 7_555
Pb1 F9 F3 72.9(19) 1_555 1_555
Pb1 F9 F3 130.0(19) 1_555 2_555
Pb1 F9 F3 103.4(20) 1_555 4_555
Pb1 F9 F3 103.4(20) 1_555 6_555
Pb1 F9 F3 72.9(19) 1_555 7_555
Pb1 F9 F3 130.0(19) 1_555 8_555
Pb1 F9 F8 87.9(15) 1_555 1_555
Pb1 F9 F8 123.7(16) 1_555 2_555
Pb1 F9 F8 101.5(17) 1_555 4_555
Pb1 F9 F8 101.5(17) 1_555 6_555
Pb1 F9 F8 87.9(15) 1_555 7_555
Pb1 F9 F8 123.7(16) 1_555 8_555
Pb1 F9 F9 161(3) 1_555 2_555
Pb1 F9 F9 154(3) 1_555 3_555
Pb1 F9 F9 109(3) 1_555 4_555
Ga1 F9 Ga1 96.6(15) 1_555 5_555
Ga1 F9 F1 95.5(15) 1_555 1_555
Ga1 F9 F1 136.1(17) 1_555 7_555
Ga1 F9 F3 56.6(17) 1_555 1_555
Ga1 F9 F3 93.4(20) 1_555 6_555
Ga1 F9 F3 151(3) 1_555 7_555
Ga1 F9 F3 103(2) 1_555 8_555
Ga1 F9 F8 107.2(17) 1_555 6_555
Ga1 F9 F8 139.8(18) 1_555 7_555
Ga1 F9 F8 109.5(17) 1_555 8_555
Ga1 F9 F9 62(2) 1_555 2_555
Ga1 F9 F9 48.3(18) 1_555 3_555
Ga1 F9 F9 62(3) 1_555 4_555
Ga1 F9 F1 136.1(17) 5_555 1_555
Ga1 F9 F1 95.5(15) 5_555 7_555
Ga1 F9 F3 151(3) 5_555 1_555
Ga1 F9 F3 103(2) 5_555 2_555
Ga1 F9 F3 93.4(20) 5_555 4_555
Ga1 F9 F3 56.6(17) 5_555 7_555
Ga1 F9 F8 139.8(18) 5_555 1_555
Ga1 F9 F8 109.5(17) 5_555 2_555
Ga1 F9 F8 107.2(17) 5_555 4_555
Ga1 F9 F9 62(2) 5_555 2_555
Ga1 F9 F9 48.3(18) 5_555 3_555
Ga1 F9 F9 62(3) 5_555 4_555
F1 F9 F1 49.5(16) 1_555 7_555
F1 F9 F3 64(2) 1_555 1_555
F1 F9 F3 61.7(17) 1_555 2_555
F1 F9 F3 120(2) 1_555 4_555
F1 F9 F3 170(2) 1_555 6_555
F1 F9 F3 111(2) 1_555 7_555
F1 F9 F3 93.4(19) 1_555 8_555
F1 F9 F8 65.6(16) 1_555 1_555
F1 F9 F8 67.2(15) 1_555 2_555
F1 F9 F8 103.4(19) 1_555 4_555
F1 F9 F8 153(2) 1_555 6_555
F1 F9 F8 115.0(19) 1_555 7_555
F1 F9 F8 106.5(17) 1_555 8_555
F1 F9 F9 88(3) 1_555 2_555
F1 F9 F9 128(3) 1_555 3_555
F1 F9 F9 155(4) 1_555 4_555
F1 F9 F3 111(2) 7_555 1_555
F1 F9 F3 93.4(19) 7_555 2_555
F1 F9 F3 170(2) 7_555 4_555
F1 F9 F3 120(2) 7_555 6_555
F1 F9 F3 64(2) 7_555 7_555
F1 F9 F3 61.7(17) 7_555 8_555
F1 F9 F8 115.0(19) 7_555 1_555
F1 F9 F8 106.5(17) 7_555 2_555
F1 F9 F8 153(2) 7_555 4_555
F1 F9 F8 103.4(19) 7_555 6_555
F1 F9 F8 65.6(16) 7_555 7_555
F1 F9 F8 67.2(15) 7_555 8_555
F1 F9 F9 88(3) 7_555 2_555
F1 F9 F9 128(3) 7_555 3_555
F1 F9 F9 155(4) 7_555 4_555
F3 F9 F3 66(2) 1_555 2_555
F3 F9 F3 59(2) 1_555 4_555
F3 F9 F3 126(3) 1_555 6_555
F3 F9 F3 145(3) 1_555 7_555
F3 F9 F3 145(3) 1_555 8_555
F3 F9 F8 53.6(17) 1_555 2_555
F3 F9 F8 142(3) 1_555 6_555
F3 F9 F8 160(3) 1_555 7_555
F3 F9 F8 160(3) 1_555 8_555
F3 F9 F9 107(3) 1_555 2_555
F3 F9 F9 104(3) 1_555 3_555
F3 F9 F9 93(4) 1_555 4_555
F3 F9 F3 79(2) 2_555 4_555
F3 F9 F3 123(2) 2_555 6_555
F3 F9 F3 145(3) 2_555 7_555
F3 F9 F3 79.3(20) 2_555 8_555
F3 F9 F8 52.6(15) 2_555 1_555
F3 F9 F8 67.5(18) 2_555 4_555
F3 F9 F8 128(2) 2_555 6_555
F3 F9 F8 132(2) 2_555 7_555
F3 F9 F8 93.5(18) 2_555 8_555
F3 F9 F9 67(2) 2_555 3_555
F3 F9 F9 101(4) 2_555 4_555
F3 F9 F3 70.2(20) 4_555 6_555
F3 F9 F3 126(3) 4_555 7_555
F3 F9 F3 123(2) 4_555 8_555
F3 F9 F8 54.6(17) 4_555 1_555
F3 F9 F8 65.4(18) 4_555 2_555
F3 F9 F8 87.0(19) 4_555 6_555
F3 F9 F8 125(2) 4_555 7_555
F3 F9 F8 120(2) 4_555 8_555
F3 F9 F9 92(3) 4_555 2_555
F3 F9 F9 56(2) 4_555 3_555
F3 F9 F3 59(2) 6_555 7_555
F3 F9 F3 79(2) 6_555 8_555
F3 F9 F8 125(2) 6_555 1_555
F3 F9 F8 120(2) 6_555 2_555
F3 F9 F8 87.0(19) 6_555 4_555
F3 F9 F8 54.6(17) 6_555 7_555
F3 F9 F8 65.4(18) 6_555 8_555
F3 F9 F9 92(3) 6_555 2_555
F3 F9 F9 56(2) 6_555 3_555
F3 F9 F3 66(2) 7_555 8_555
F3 F9 F8 160(3) 7_555 1_555
F3 F9 F8 160(3) 7_555 2_555
F3 F9 F8 142(3) 7_555 4_555
F3 F9 F8 53.6(17) 7_555 8_555
F3 F9 F9 107(3) 7_555 2_555
F3 F9 F9 104(3) 7_555 3_555
F3 F9 F9 93(4) 7_555 4_555
F3 F9 F8 132(2) 8_555 1_555
F3 F9 F8 93.5(18) 8_555 2_555
F3 F9 F8 128(2) 8_555 4_555
F3 F9 F8 67.5(18) 8_555 6_555
F3 F9 F8 52.6(15) 8_555 7_555
F3 F9 F9 67(2) 8_555 3_555
F3 F9 F9 101(4) 8_555 4_555
F8 F9 F8 141.6(19) 1_555 6_555
F8 F9 F8 175(2) 1_555 7_555
F8 F9 F8 145.7(18) 1_555 8_555
F8 F9 F9 92(2) 1_555 2_555
F8 F9 F9 91(2) 1_555 3_555
F8 F9 F9 90(3) 1_555 4_555
F8 F9 F8 52.2(14) 2_555 4_555
F8 F9 F8 130.5(18) 2_555 6_555
F8 F9 F8 145.7(18) 2_555 7_555
F8 F9 F8 106.7(15) 2_555 8_555
F8 F9 F9 53(2) 2_555 2_555
F8 F9 F9 66.5(19) 2_555 3_555
F8 F9 F9 92(3) 2_555 4_555
F8 F9 F8 103.7(16) 4_555 6_555
F8 F9 F8 141.6(19) 4_555 7_555
F8 F9 F8 130.5(18) 4_555 8_555
F8 F9 F9 90(3) 4_555 2_555
F8 F9 F9 64.0(18) 4_555 3_555
F8 F9 F9 52(3) 4_555 4_555
F8 F9 F8 52.2(14) 6_555 8_555
F8 F9 F9 90(3) 6_555 2_555
F8 F9 F9 64.0(18) 6_555 3_555
F8 F9 F9 52(3) 6_555 4_555
F8 F9 F9 92(2) 7_555 2_555
F8 F9 F9 91(2) 7_555 3_555
F8 F9 F9 90(3) 7_555 4_555
F8 F9 F9 53(2) 8_555 2_555
F8 F9 F9 66.5(19) 8_555 3_555
F8 F9 F9 92(3) 8_555 4_555
F9 F9 F9 45(3) 2_555 3_555
F9 F9 F9 90(4) 2_555 4_555
F9 F9 F9 45(3) 3_555 4_555

loop_
_geom_bond_atom_site_label_1
_geom_bond_atom_site_label_2
_geom_bond_distance
_geom_bond_site_symmetry_2
Pb1 F1 3.371(19) 1_555
Pb1 F1 2.944(20) 4_555
Pb1 F1 2.944(20) 6_555
Pb1 F1 3.371(19) 7_555
Pb1 F2 2.513(15) 11_554
Pb1 F2 2.513(15) 13_555
Pb1 F3 2.60(3) 1_555
Pb1 F3 2.60(3) 7_555
Pb1 F4 2.72(3) 2_655
Pb1 F6 2.78(3) 4_555
Pb1 F6 2.78(3) 6_555
Pb1 F7 2.49(3) 1_555
Pb1 F9 2.46(4) 1_555
Pb2 F1 2.56(2) 10_554
Pb2 F1 2.56(2) 16_555
Pb2 F2 2.808(17) 1_555
Pb2 F2 2.808(17) 7_555
Pb2 F3 3.21(3) 10_554
Pb2 F3 2.83(4) 11_554
Pb2 F3 2.83(4) 13_555
Pb2 F3 3.21(3) 16_555
Pb2 F4 2.51(3) 1_555
Pb2 F7 2.59(3) 4_565
Pb2 F8 2.68(3) 10_554
Pb2 F8 2.63(3) 11_554
Pb2 F8 2.63(3) 13_555
Pb2 F8 2.68(3) 16_555
Ga1 Ga1 3.120(17) 5_555
Ga1 F3 1.88(3) 1_555
Ga1 F3 1.88(4) 2_555
Ga1 F3 1.88(3) 3_555
Ga1 F3 1.88(4) 4_555
Ga1 F8 1.81(3) 1_555
Ga1 F8 1.81(4) 2_555
Ga1 F8 1.81(3) 3_555
Ga1 F8 1.81(4) 4_555
Ga1 F8 3.45(3) 5_556
Ga1 F8 3.45(3) 6_556
Ga1 F8 3.45(3) 7_556
Ga1 F8 3.45(3) 8_556
Ga1 F9 2.09(3) 1_555
Ga1 F9 2.09(4) 2_555
Ga1 F9 2.09(3) 3_555
Ga1 F9 2.09(4) 4_555
Ga2 F4 1.85(3) 1_555
Ga2 F4 1.85(3) 3_565
Ga2 F5 1.83025(10) 1_555
Ga2 F5 1.83025(10) 5_565
Ga2 F6 1.87(3) 1_555
Ga2 F6 1.87(3) 3_565
Ga2 F6 1.87(3) 5_565
Ga2 F6 1.87(3) 7_555
Ga3 F1 1.87(2) 1_555
Ga3 F1 1.87(2) 7_555
Ga3 F2 1.819(17) 1_555
Ga3 F2 1.819(17) 7_555
Ga3 F6 1.94(3) 1_555
Ga3 F6 1.94(3) 7_555
Ga3 F7 1.85(3) 1_555
F1 Pb1 3.371(19) 1_555
F1 Pb1 2.944(18) 2_555
F1 Pb2 2.56(2) 12_455
F1 Ga3 1.87(2) 1_555
F1 F1 2.52(3) 7_555
F1 F2 2.68(3) 1_555
F1 F2 3.43(3) 13_555
F1 F2 3.39(2) 14_455
F1 F3 2.76(5) 1_555
F1 F3 2.97(4) 2_555
F1 F4 3.31(3) 12_455
F1 F6 2.43(3) 1_555
F1 F6 2.82(4) 7_555
F1 F7 2.67(3) 1_555
F1 F7 2.96(3) 11_555
F1 F8 3.07(5) 1_555
F1 F8 3.49(4) 2_555
F1 F9 3.01(6) 1_555
F2 Pb1 2.513(15) 11_555
F2 Pb2 2.808(17) 1_555
F2 Ga3 1.819(17) 1_555
F2 F1 2.68(3) 1_555
F2 F1 3.43(3) 13_555
F2 F1 3.39(3) 16_555
F2 F2 2.52(2) 7_555
F2 F3 2.67(4) 13_555
F2 F4 3.17(3) 1_555
F2 F4 3.19(2) 12_455
F2 F5 3.471(17) 1_555
F2 F6 2.41(3) 1_555
F2 F6 2.80(3) 7_555
F2 F6 3.39(3) 16_555
F2 F7 2.66(3) 1_555
F2 F7 3.14(2) 11_555
F2 F8 3.03(3) 13_555
F3 Pb1 2.60(3) 1_555
F3 Pb2 2.83(4) 11_555
F3 Pb2 3.21(4) 12_455
F3 Ga1 1.88(3) 1_555
F3 F1 2.76(5) 1_555
F3 F1 2.97(4) 4_555
F3 F2 2.67(4) 13_555
F3 F3 2.64(4) 2_555
F3 F3 2.64(6) 4_555
F3 F8 0.98(5) 1_555
F3 F8 2.65(4) 2_555
F3 F8 3.43(5) 3_555
F3 F8 2.40(6) 4_555
F3 F8 2.96(5) 7_556
F3 F9 1.85(4) 1_555
F3 F9 3.07(5) 2_555
F3 F9 2.77(6) 4_555
F4 Pb1 2.72(2) 4_565
F4 Pb2 2.51(3) 1_555
F4 Ga2 1.85(3) 1_555
F4 F1 3.31(3) 10_554
F4 F1 3.31(3) 16_555
F4 F2 3.17(3) 1_555
F4 F2 3.17(3) 7_555
F4 F2 3.19(2) 10_554
F4 F2 3.19(2) 16_555
F4 F5 2.600(18) 1_555
F4 F5 2.600(18) 5_565
F4 F6 2.74(4) 1_555
F4 F6 2.51(4) 3_565
F4 F6 2.51(4) 5_565
F4 F6 2.74(4) 7_555
F4 F6 3.25(3) 10_554
F4 F6 3.25(3) 16_555
F4 F7 3.05(4) 4_565
F5 Ga2 1.83025(10) 1_555
F5 Ga2 1.83025(10) 10_555
F5 F2 3.471(17) 1_555
F5 F2 3.471(17) 3_565
F5 F2 3.471(17) 14_455
F5 F2 3.471(17) 16_555
F5 F4 2.600(18) 1_555
F5 F4 2.600(18) 3_565
F5 F4 2.600(18) 10_555
F5 F4 2.600(18) 12_455
F5 F6 2.31(3) 1_555
F5 F6 2.31(3) 3_565
F5 F6 2.89(3) 5_565
F5 F6 2.89(3) 7_555
F5 F6 2.89(3) 10_555
F5 F6 2.89(3) 12_455
F5 F6 2.31(3) 14_455
F5 F6 2.31(3) 16_555
F6 Pb1 2.78(3) 2_555
F6 Ga2 1.87(3) 1_555
F6 Ga3 1.94(3) 1_555
F6 F1 2.43(3) 1_555
F6 F1 2.82(4) 7_555
F6 F2 2.41(3) 1_555
F6 F2 2.80(3) 7_555
F6 F2 3.39(3) 14_455
F6 F4 2.74(4) 1_555
F6 F4 2.51(4) 3_565
F6 F4 3.25(3) 12_455
F6 F5 2.31(3) 1_555
F6 F5 2.89(3) 5_565
F6 F6 0.82(4) 7_555
F7 Pb1 2.49(3) 1_555
F7 Pb2 2.59(3) 2_655
F7 Ga3 1.85(3) 1_555
F7 F1 2.67(3) 1_555
F7 F1 2.67(3) 7_555
F7 F1 2.96(3) 11_554
F7 F1 2.96(3) 13_555
F7 F2 2.66(3) 1_555
F7 F2 2.66(3) 7_555
F7 F2 3.14(2) 11_554
F7 F2 3.14(2) 13_555
F7 F4 3.05(4) 2_655
F8 Pb2 2.63(3) 11_555
F8 Pb2 2.68(4) 12_455
F8 Ga1 1.81(3) 1_555
F8 Ga1 3.45(3) 5_556
F8 F1 3.07(5) 1_555
F8 F1 3.49(4) 4_555
F8 F2 3.03(3) 13_555
F8 F3 0.98(5) 1_555
F8 F3 2.40(5) 2_555
F8 F3 3.43(5) 3_555
F8 F3 2.65(6) 4_555
F8 F3 2.96(5) 7_556
F8 F8 2.06(4) 2_555
F8 F8 2.92(5) 3_555
F8 F8 2.06(6) 4_555
F8 F8 2.91(5) 6_556
F8 F8 2.05(4) 7_556
F8 F8 2.91(4) 8_556
F8 F9 2.64(3) 1_555
F8 F9 3.35(4) 2_555
F8 F9 3.28(5) 4_555
F9 Pb1 2.46(4) 1_555
F9 Ga1 2.09(3) 1_555
F9 Ga1 2.09(3) 5_555
F9 F1 3.01(6) 1_555
F9 F1 3.01(6) 7_555
F9 F3 1.85(4) 1_555
F9 F3 2.77(5) 2_555
F9 F3 3.07(6) 4_555
F9 F3 3.07(6) 6_555
F9 F3 1.85(4) 7_555
F9 F3 2.77(5) 8_555
F9 F8 2.64(3) 1_555
F9 F8 3.28(4) 2_555
F9 F8 3.35(5) 4_555
F9 F8 3.35(5) 6_555
F9 F8 2.64(3) 7_555
F9 F8 3.28(4) 8_555
F9 F9 1.96(6) 2_555
F9 F9 2.78(7) 3_555
F9 F9 1.96(8) 4_555
